data_4123450
loop_
_publ_author_name
'Zhang, Yue-Biao'
'Furukawa, Hiroyasu'
'Ko, Nakeun'
'Nie, Weixuan'
'Park, Hye Jeong'
'Okajima, Satoshi'
'Cordova, Kyle E.'
'Deng, Hexiang'
'Kim, Jaheon'
'Yaghi, Omar M.'

_publ_section_title
;
 Introduction of functionality, selection of topology, and enhancement of
 gas adsorption in multivariate metal-organic framework-177.
;
_journal_issue 7
_journal_name_full 'Journal of the American Chemical Society'
_journal_page_first 2641
_journal_page_last 2650
_journal_paper_doi 10.1021/ja512311a
_journal_volume 137
_journal_year 2015
_chemical_formula_moiety 'C54 H25.69 F3.80 O13 Zn4'
_chemical_formula_sum 'C54 H25.69 F3.8 O13 Zn4'
_chemical_formula_weight 1216.09
_chemical_name_common MTV-MOF-177-AF1
_chemical_name_systematic
; 
 ? 
;
_space_group_IT_number 163
_symmetry_cell_setting trigonal
_symmetry_space_group_name_Hall '-P 3 2c'
_symmetry_space_group_name_H-M 'P -3 1 c'
_atom_sites_solution_hydrogens geom
_atom_sites_solution_primary direct
_atom_sites_solution_secondary difmap
_audit_creation_method SHELXL-97
_cell_angle_alpha 90.00
_cell_angle_beta 90.00
_cell_angle_gamma 120.00
_cell_formula_units_Z 8
_cell_length_a 37.099(5)
_cell_length_b 37.099(5)
_cell_length_c 30.042(5)
_cell_measurement_reflns_used 9650
_cell_measurement_temperature 298(2)
_cell_measurement_theta_max 38.09
_cell_measurement_theta_min 2.94
_cell_volume 35808(9)
_computing_cell_refinement 'Bruker SAINT'
_computing_data_collection 'Bruker APEX2'
_computing_data_reduction 'Bruker SAINT'
_computing_molecular_graphics 'Bruker SHELXTL'
_computing_publication_material 'Bruker SHELXTL'
_computing_structure_refinement 'SHELXL-97 (Sheldrick, 2008)'
_computing_structure_solution 'SHELXS-97 (Sheldrick, 2008)'
_diffrn_ambient_temperature 298(2)
_diffrn_measured_fraction_theta_full 0.996
_diffrn_measured_fraction_theta_max 0.996
_diffrn_measurement_device_type 'Bruker APEX-II CCD'
_diffrn_measurement_method '\f and \w scans'
_diffrn_radiation_monochromator graphite
_diffrn_radiation_source 'fine-focus sealed tube'
_diffrn_radiation_type CuK\a
_diffrn_radiation_wavelength 1.54178
_diffrn_reflns_av_R_equivalents 0.0993
_diffrn_reflns_av_sigmaI/netI 0.0416
_diffrn_reflns_limit_h_max 29
_diffrn_reflns_limit_h_min -29
_diffrn_reflns_limit_k_max 29
_diffrn_reflns_limit_k_min -29
_diffrn_reflns_limit_l_max 24
_diffrn_reflns_limit_l_min -24
_diffrn_reflns_number 95016
_diffrn_reflns_theta_full 38.13
_diffrn_reflns_theta_max 38.13
_diffrn_reflns_theta_min 2.01
_exptl_absorpt_coefficient_mu 0.801
_exptl_absorpt_correction_T_max 0.8561
_exptl_absorpt_correction_T_min 0.8434
_exptl_absorpt_correction_type multi-scan
_exptl_absorpt_process_details 'SADABS (Bruker, 2002)'
_exptl_crystal_colour colorless
_exptl_crystal_density_diffrn 0.451
_exptl_crystal_density_method 'not measured'
_exptl_crystal_description block
_exptl_crystal_F_000 4863
_exptl_crystal_size_max 0.22
_exptl_crystal_size_mid 0.21
_exptl_crystal_size_min 0.20
_refine_diff_density_max 0.419
_refine_diff_density_min -0.288
_refine_diff_density_rms 0.052
_refine_ls_extinction_method none
_refine_ls_goodness_of_fit_ref 1.052
_refine_ls_hydrogen_treatment constr
_refine_ls_matrix_type full
_refine_ls_number_parameters 554
_refine_ls_number_reflns 6432
_refine_ls_number_restraints 820
_refine_ls_restrained_S_all 1.064
_refine_ls_R_factor_all 0.0899
_refine_ls_R_factor_gt 0.0800
_refine_ls_shift/su_max 0.003
_refine_ls_shift/su_mean 0.000
_refine_ls_structure_factor_coef Fsqd
_refine_ls_weighting_details 'calc w=1/[\s^2^(Fo^2^)+(0.1206P)^2^+47.9647P] where P=(Fo^2^+2Fc^2^)/3'
_refine_ls_weighting_scheme calc
_refine_ls_wR_factor_gt 0.2166
_refine_ls_wR_factor_ref 0.2237
_reflns_number_gt 5666
_reflns_number_total 6432
_reflns_threshold_expression >2sigma(I)
_cod_data_source_file ja512311a_si_011.cif
_cod_data_source_block MTV-MOF-177-AF1
_cod_depositor_comments 'Adding full bibliography for 4123443--4123455.cif.'
_cod_original_formula_sum 'C54 H25.69 F3.80 O13 Zn4'
_cod_database_code 4123450

loop_
_symmetry_equiv_pos_as_xyz
'x, y, z'
'-y, x-y, z'
'-x+y, -x, z'
'-y, -x, -z+1/2'
'-x+y, y, -z+1/2'
'x, x-y, -z+1/2'
'-x, -y, -z'
'y, -x+y, -z'
'x-y, x, -z'
'y, x, z-1/2'
'x-y, -y, z-1/2'
'-x, -x+y, z-1/2'

loop_
_atom_site_label
_atom_site_type_symbol
_atom_site_fract_x
_atom_site_fract_y
_atom_site_fract_z
_atom_site_U_iso_or_equiv
_atom_site_adp_type
_atom_site_occupancy
_atom_site_symmetry_multiplicity
_atom_site_calc_flag
_atom_site_refinement_flags
_atom_site_disorder_assembly
_atom_site_disorder_group
C1 C 0.3503(3) 0.1358(3) 0.6458(4) 0.132(3) Uani 1 1 d DU . .
C2 C 0.3590(3) 0.1264(2) 0.59919(19) 0.156(4) Uani 1 1 d GDU A .
C7B C 0.3278(2) 0.1084(3) 0.5672(3) 0.239(8) Uani 0.766(9) 1 d PGU A 1
H7B H 0.3005 0.1004 0.5746 0.287 Uiso 0.766(9) 1 calc PR A 1
C6B C 0.3376(2) 0.1025(3) 0.5241(2) 0.220(7) Uani 0.766(9) 1 d PGU A 1
H6B H 0.3167 0.0905 0.5027 0.264 Uiso 0.766(9) 1 calc PR A 1
C5 C 0.3784(3) 0.1145(2) 0.5131(2) 0.168(4) Uani 1 1 d GDU . .
C4B C 0.4096(2) 0.1325(3) 0.5450(3) 0.259(9) Uani 0.766(9) 1 d PGU A 1
H4B H 0.4369 0.1405 0.5376 0.310 Uiso 0.766(9) 1 calc PR A 1
C3B C 0.3998(2) 0.1384(3) 0.5881(3) 0.263(9) Uani 0.766(9) 1 d PGU A 1
H3B H 0.4207 0.1504 0.6095 0.316 Uiso 0.766(9) 1 calc PR A 1
C3A C 0.3988(5) 0.1417(5) 0.5854(5) 0.284(9) Uani 0.234(9) 1 d PDU A 2
C4A C 0.4086(5) 0.1362(5) 0.5438(5) 0.284(9) Uani 0.234(9) 1 d PDU A 2
H4A H 0.4364 0.1473 0.5359 0.341 Uiso 0.234(9) 1 calc PR A 2
C6A C 0.3384(5) 0.0991(5) 0.5268(5) 0.284(9) Uani 0.234(9) 1 d PDU A 2
H6A H 0.3169 0.0841 0.5068 0.341 Uiso 0.234(9) 1 calc PR A 2
C7A C 0.3289(5) 0.1048(5) 0.5685(5) 0.284(9) Uani 0.234(9) 1 d PDU A 2
C8 C 0.3885(2) 0.1090(2) 0.46573(16) 0.145(4) Uani 1 1 d GU A .
C9 C 0.42576(19) 0.13811(16) 0.4461(2) 0.152(4) Uani 1 1 d GU . .
H9 H 0.4446 0.1616 0.4620 0.182 Uiso 1 1 calc R A .
C10 C 0.43488(17) 0.13218(18) 0.4028(2) 0.144(4) Uani 1 1 d GU A .
C11 C 0.4067(2) 0.0971(2) 0.37907(15) 0.147(4) Uani 1 1 d GU . .
H11 H 0.4128 0.0931 0.3501 0.177 Uiso 1 1 calc R A .
C12 C 0.36947(18) 0.06799(16) 0.39867(19) 0.139(3) Uani 1 1 d GU A .
C13 C 0.36034(17) 0.07393(18) 0.4420(2) 0.148(4) Uani 1 1 d GU . .
H13 H 0.3354 0.0544 0.4551 0.178 Uiso 1 1 calc R A .
C14 C 0.4740(2) 0.1646(2) 0.3805(3) 0.159(4) Uani 1 1 d GDU . .
C19B C 0.4817(3) 0.1589(3) 0.3366(3) 0.282(12) Uani 0.669(9) 1 d PGU A 1
H19B H 0.4629 0.1350 0.3213 0.338 Uiso 0.669(9) 1 calc PR A 1
C18B C 0.5176(3) 0.1889(3) 0.3155(3) 0.267(12) Uani 0.669(9) 1 d PGU A 1
H18B H 0.5228 0.1851 0.2861 0.320 Uiso 0.669(9) 1 calc PR A 1
C17 C 0.5458(2) 0.2246(2) 0.3383(3) 0.153(4) Uani 1 1 d GDU A .
C16B C 0.5380(3) 0.2303(3) 0.3823(3) 0.240(10) Uani 0.669(9) 1 d PGU A 1
H16B H 0.5568 0.2541 0.3976 0.288 Uiso 0.669(9) 1 calc PR A 1
C15B C 0.5021(3) 0.2003(3) 0.4034(2) 0.253(11) Uani 0.669(9) 1 d PGU A 1
H15B H 0.4969 0.2041 0.4328 0.304 Uiso 0.669(9) 1 calc PR A 1
C15A C 0.4876(5) 0.2056(4) 0.3836(6) 0.284(9) Uani 0.331(9) 1 d PDU A 2
H15A H 0.4726 0.2141 0.4012 0.341 Uiso 0.331(9) 1 calc PR A 2
C16A C 0.5213(6) 0.2346(5) 0.3628(7) 0.284(9) Uani 0.331(9) 1 d PDU A 2
C18A C 0.5334(7) 0.1835(5) 0.3373(10) 0.284(9) Uani 0.331(9) 1 d PDU A 2
C19A C 0.4987(7) 0.1544(5) 0.3569(10) 0.284(9) Uani 0.331(9) 1 d PDU A 2
H19A H 0.4915 0.1266 0.3544 0.341 Uiso 0.331(9) 1 calc PR A 2
C20 C 0.5852(5) 0.2569(4) 0.3160(4) 0.155(5) Uani 1 1 d D . .
C22A C 0.3338(5) 0.0303(5) 0.3296(5) 0.177(6) Uani 0.374(6) 1 d PDU A 2
H22A H 0.3499 0.0552 0.3146 0.213 Uiso 0.374(6) 1 calc PR A 2
C23A C 0.3058(5) -0.0045(5) 0.3061(5) 0.177(6) Uani 0.374(6) 1 d PDU A 2
C24 C 0.2803(2) -0.04126(19) 0.3286(3) 0.128(2) Uani 1 1 d GDU . .
C23B C 0.3225(2) -0.0242(3) 0.3199(3) 0.137(5) Uani 0.626(6) 1 d PGU A 1
H23B H 0.3314 -0.0361 0.2984 0.164 Uiso 0.626(6) 1 calc PR A 1
C22B C 0.35151(17) 0.0108(3) 0.3431(3) 0.156(6) Uani 0.626(6) 1 d PGU A 1
H22B H 0.3798 0.0222 0.3373 0.187 Uiso 0.626(6) 1 calc PR A 1
C21 C 0.3382(2) 0.0287(2) 0.3751(2) 0.143(4) Uani 1 1 d GDU A .
C26B C 0.2960(2) 0.0116(3) 0.3839(3) 0.172(7) Uani 0.626(6) 1 d PGU A 1
H26B H 0.2871 0.0235 0.4053 0.206 Uiso 0.626(6) 1 calc PR A 1
C25B C 0.26704(17) -0.0234(3) 0.3606(3) 0.172(7) Uani 0.626(6) 1 d PGU A 1
H25B H 0.2388 -0.0348 0.3664 0.207 Uiso 0.626(6) 1 calc PR A 1
C25A C 0.2898(7) -0.0442(5) 0.3718(5) 0.177(6) Uani 0.374(6) 1 d PDU A 2
C26A C 0.3167(6) -0.0094(5) 0.3957(5) 0.177(6) Uani 0.374(6) 1 d PDU A 2
H26A H 0.3204 -0.0116 0.4260 0.213 Uiso 0.374(6) 1 calc PR A 2
C27 C 0.2479(3) -0.0783(3) 0.3042(3) 0.128(2) Uani 1 1 d D . .
C28 C 0.2228(6) 0.1114(3) 0.7500 0.154(5) Uani 1 2 d SDU . .
C29 C 0.1757(3) 0.08785(16) 0.7500 0.164(5) Uani 1 2 d SDU . .
C30A C 0.1544(4) 0.0542(6) 0.7228(8) 0.162(8) Uani 0.391(9) 1 d PDU . 1
C30B C 0.1543(3) 0.0518(3) 0.7731(4) 0.195(8) Uani 0.609(9) 1 d PDU . 2
C31A C 0.1118(4) 0.0318(5) 0.7242(7) 0.137(7) Uani 0.391(9) 1 d PDU . 1
H31A H 0.0974 0.0076 0.7075 0.164 Uiso 0.391(9) 1 calc PR . 1
C31B C 0.1118(3) 0.0310(4) 0.7740(6) 0.188(7) Uani 0.609(9) 1 d PDU . 2
H31B H 0.0974 0.0070 0.7910 0.226 Uiso 0.609(9) 1 calc PR . 2
C32 C 0.0905(3) 0.04526(15) 0.7500 0.137(5) Uani 1 2 d SDU . .
C33 C 0.0440(2) 0.02201(11) 0.7500 0.134(4) Uani 1 2 d SDU . .
C34 C 0.02199(11) -0.02199(11) 0.7500 0.139(4) Uani 1 2 d SDU . .
H34 H 0.0365 -0.0365 0.7500 0.167 Uiso 1 2 calc SR . .
C35 C 0.4433(4) 0.2217(2) 0.7500 0.105(4) Uani 1 2 d SU . .
C36 C 0.4903(3) 0.24517(14) 0.7500 0.113(4) Uani 1 2 d SDU . .
C37A C 0.5118(4) 0.2275(5) 0.7316(11) 0.138(9) Uani 0.328(18) 1 d PDU . 1
H37A H 0.4974 0.2010 0.7193 0.166 Uiso 0.328(18) 1 calc PR . 1
C37B C 0.5119(3) 0.2277(3) 0.7686(6) 0.136(6) Uani 0.672(18) 1 d PDU . 2
H37B H 0.4975 0.2010 0.7806 0.163 Uiso 0.672(18) 1 calc PR . 2
C38A C 0.5543(4) 0.2489(5) 0.7315(11) 0.145(9) Uani 0.328(18) 1 d PDU . 1
H38A H 0.5688 0.2370 0.7189 0.173 Uiso 0.328(18) 1 calc PR . 1
C38B C 0.5545(3) 0.2494(3) 0.7695(7) 0.150(7) Uani 0.672(18) 1 d PDU . 2
H38B H 0.5690 0.2381 0.7834 0.180 Uiso 0.672(18) 1 calc PR . 2
C39 C 0.5759(3) 0.28797(15) 0.7500 0.145(5) Uani 1 2 d SDU . .
C40 C 0.6236(2) 0.31181(12) 0.7500 0.147(5) Uani 1 2 d SDU . .
C41 C 0.64512(11) 0.2902(2) 0.7500 0.152(5) Uani 1 2 d SDU . .
H41 H 0.6306 0.2613 0.7500 0.183 Uiso 1 2 calc SR . .
O1 O 0.33285(15) 0.16642(8) 0.7500 0.0729(17) Uani 1 2 d S . .
O2 O 0.6667 0.3333 0.2500 0.073(3) Uani 1 6 d S . .
O3 O 0.2330(5) -0.0754(5) 0.2640(5) 0.1220(17) Uani 0.2648(16) 1 d P . 2
O3A O 0.3191(6) 0.1089(6) 0.6651(6) 0.115(5) Uani 0.2648(16) 1 d PDU . 2
O3B O 0.3188(3) 0.1409(3) 0.6493(3) 0.150(2) Uani 0.7352(16) 1 d PD . 1
O4 O 0.2488(5) -0.1101(4) 0.3099(7) 0.1220(17) Uani 0.2648(16) 1 d P . 2
O4A O 0.3671(6) 0.1760(5) 0.6534(6) 0.115(5) Uani 0.2648(16) 1 d PDU . 2
O4B O 0.3700(3) 0.1306(3) 0.6782(3) 0.150(2) Uani 0.7352(16) 1 d PD . 1
O5A O 0.6159(4) 0.2892(4) 0.3345(3) 0.111(3) Uani 0.50 1 d PD . 1
O5B O 0.5821(5) 0.2900(5) 0.3084(5) 0.185(5) Uani 0.50 1 d PD . 2
O6A O 0.5895(4) 0.2512(4) 0.2749(4) 0.111(3) Uani 0.50 1 d PD . 1
O6B O 0.6086(5) 0.2453(5) 0.3031(9) 0.185(5) Uani 0.50 1 d PD A 2
O7B O 0.2601(2) -0.0945(2) 0.2760(2) 0.1220(17) Uani 0.7352(16) 1 d PD . 1
O8B O 0.2105(2) -0.0948(2) 0.3191(2) 0.1220(17) Uani 0.7352(16) 1 d PD . 1
O9A O 0.2462(7) 0.0955(9) 0.7288(11) 0.184(4) Uani 0.2648(16) 1 d P . 2
O9B O 0.2386(2) 0.1147(3) 0.7878(4) 0.184(4) Uani 0.7352(16) 1 d P . 1
O10A O 0.4247(5) 0.1827(6) 0.7532(5) 0.120(4) Uani 0.7352(16) 1 d P . 1
O10B O 0.4283(18) 0.1926(19) 0.7739(15) 0.120(4) Uani 0.2648(16) 1 d P . 2
F3 F 0.3063(6) -0.0037(6) 0.2579(6) 0.314(8) Uani 0.374(6) 1 d PDU A 2
F6 F 0.2619(6) -0.0758(7) 0.3975(6) 0.314(8) Uani 0.374(6) 1 d PDU A 2
F7 F 0.1765(6) 0.0372(7) 0.7958(10) 0.262(17) Uani 0.267(12) 1 d PDU . 2
F8 F 0.2872(11) 0.0883(8) 0.5808(10) 0.314(8) Uani 0.234(9) 1 d PDU A 2
F10 F 0.1707(5) 0.0351(7) 0.7035(10) 0.346(16) Uani 0.391(9) 1 d PU . 1
F11 F 0.4315(10) 0.1642(9) 0.6149(10) 0.314(8) Uani 0.234(9) 1 d PDU A 2
F20 F 0.5402(7) 0.2747(8) 0.3741(7) 0.314(8) Uani 0.331(9) 1 d PDU A 2
F26 F 0.5475(8) 0.1655(7) 0.3035(7) 0.314(8) Uani 0.331(9) 1 d PDU A 2
Zn1 Zn 0.36677(4) 0.14177(4) 0.73972(4) 0.0868(6) Uani 0.7352(16) 1 d P . 1
Zn2 Zn 0.30143(10) 0.11237(10) 0.72301(11) 0.0870(16) Uani 0.2648(16) 1 d P . 2
Zn3 Zn 0.29652(4) 0.13991(4) 0.80180(4) 0.1032(7) Uani 0.7352(16) 1 d P . 1
Zn4 Zn 0.37119(10) 0.16435(10) 0.79429(12) 0.0916(16) Uani 0.2648(16) 1 d P . 2
Zn5 Zn 0.6667 0.3333 0.30893(10) 0.0763(10) Uani 0.50 3 d SP . .
Zn6 Zn 0.65840(6) 0.28076(6) 0.27885(6) 0.0949(8) Uani 0.50 1 d P . .

loop_
_atom_site_aniso_label
_atom_site_aniso_U_11
_atom_site_aniso_U_22
_atom_site_aniso_U_33
_atom_site_aniso_U_23
_atom_site_aniso_U_13
_atom_site_aniso_U_12
C1 0.125(7) 0.128(7) 0.118(7) -0.026(5) 0.024(6) 0.045(6)
C2 0.146(8) 0.159(8) 0.089(7) -0.037(6) 0.048(6) 0.020(7)
C7B 0.178(12) 0.277(16) 0.123(11) -0.087(12) 0.029(8) 0.010(12)
C6B 0.157(9) 0.273(15) 0.123(9) -0.071(11) 0.036(9) 0.027(12)
C5 0.150(8) 0.145(8) 0.133(8) -0.061(6) 0.032(7) 0.016(7)
C4B 0.136(10) 0.311(17) 0.166(12) -0.122(13) 0.059(7) -0.010(12)
C3B 0.148(9) 0.300(16) 0.173(11) -0.136(13) 0.069(10) -0.015(12)
C3A 0.290(12) 0.233(11) 0.094(11) -0.089(10) 0.045(9) -0.046(11)
C4A 0.290(12) 0.233(11) 0.094(11) -0.089(10) 0.045(9) -0.046(11)
C6A 0.290(12) 0.233(11) 0.094(11) -0.089(10) 0.045(9) -0.046(11)
C7A 0.290(12) 0.233(11) 0.094(11) -0.089(10) 0.045(9) -0.046(11)
C8 0.143(8) 0.108(7) 0.111(7) -0.041(5) 0.042(6) 0.009(5)
C9 0.147(7) 0.105(7) 0.112(6) -0.040(5) 0.040(6) -0.006(5)
C10 0.136(7) 0.113(7) 0.105(6) -0.038(6) 0.038(6) 0.005(6)
C11 0.143(8) 0.119(7) 0.100(6) -0.039(5) 0.035(5) 0.006(6)
C12 0.138(7) 0.112(7) 0.098(6) -0.029(6) 0.034(6) 0.010(6)
C13 0.146(7) 0.105(6) 0.106(6) -0.032(5) 0.041(6) -0.003(5)
C14 0.151(8) 0.122(7) 0.110(7) -0.032(6) 0.035(6) -0.003(6)
C19B 0.183(15) 0.237(16) 0.172(14) -0.111(12) 0.102(12) -0.085(11)
C18B 0.176(15) 0.196(16) 0.232(16) -0.117(11) 0.128(12) -0.054(10)
C17 0.153(8) 0.103(7) 0.127(7) -0.012(6) 0.057(7) 0.007(6)
C16B 0.259(16) 0.134(13) 0.125(11) -0.014(9) 0.106(12) -0.054(10)
C15B 0.231(16) 0.167(14) 0.118(12) -0.048(9) 0.086(10) -0.082(11)
C15A 0.290(12) 0.233(11) 0.094(11) -0.089(10) 0.045(9) -0.046(11)
C16A 0.290(12) 0.233(11) 0.094(11) -0.089(10) 0.045(9) -0.046(11)
C18A 0.290(12) 0.233(11) 0.094(11) -0.089(10) 0.045(9) -0.046(11)
C19A 0.290(12) 0.233(11) 0.094(11) -0.089(10) 0.045(9) -0.046(11)
C20 0.201(14) 0.105(9) 0.099(9) 0.016(8) 0.014(9) 0.032(10)
C22A 0.129(12) 0.169(11) 0.197(10) -0.060(9) 0.012(9) 0.047(8)
C23A 0.129(12) 0.169(11) 0.197(10) -0.060(9) 0.012(9) 0.047(8)
C24 0.099(5) 0.113(6) 0.138(6) -0.039(4) -0.003(4) 0.026(4)
C23B 0.097(8) 0.127(11) 0.151(12) -0.060(8) -0.012(9) 0.030(8)
C22B 0.084(8) 0.160(13) 0.158(13) -0.070(9) 0.027(8) 0.013(8)
C21 0.113(6) 0.151(8) 0.100(7) -0.044(6) 0.027(6) 0.018(6)
C26B 0.115(9) 0.162(13) 0.154(12) -0.075(9) 0.056(10) 0.006(9)
C25B 0.139(10) 0.125(12) 0.164(13) -0.071(9) 0.042(10) 0.000(9)
C25A 0.129(12) 0.169(11) 0.197(10) -0.060(9) 0.012(9) 0.047(8)
C26A 0.129(12) 0.169(11) 0.197(10) -0.060(9) 0.012(9) 0.047(8)
C27 0.099(5) 0.113(6) 0.138(6) -0.039(4) -0.003(4) 0.026(4)
C28 0.115(7) 0.161(8) 0.171(9) 0.008(8) 0.000 0.057(3)
C29 0.085(8) 0.113(8) 0.283(16) 0.030(8) 0.000 0.042(4)
C30A 0.089(9) 0.129(16) 0.27(2) 0.018(12) 0.015(14) 0.055(10)
C30B 0.095(8) 0.147(13) 0.34(2) 0.071(12) -0.008(12) 0.058(9)
C31A 0.092(9) 0.090(13) 0.24(2) -0.003(13) -0.007(12) 0.051(9)
C31B 0.090(8) 0.128(12) 0.33(2) 0.060(13) -0.019(12) 0.039(8)
C32 0.073(7) 0.078(7) 0.260(14) 0.007(7) 0.000 0.036(4)
C33 0.077(8) 0.078(5) 0.248(12) 0.001(8) 0.000 0.039(4)
C34 0.083(5) 0.083(5) 0.251(13) 0.006(8) 0.006(8) 0.041(7)
C35 0.058(8) 0.082(8) 0.168(13) 0.012(8) 0.000 0.029(4)
C36 0.058(7) 0.082(6) 0.192(11) 0.008(7) 0.000 0.029(4)
C37A 0.079(9) 0.105(14) 0.24(2) 0.005(16) 0.013(16) 0.050(9)
C37B 0.071(7) 0.119(10) 0.221(17) 0.023(10) -0.006(9) 0.050(6)
C38A 0.083(9) 0.096(14) 0.26(2) -0.013(16) 0.035(16) 0.047(10)
C38B 0.080(7) 0.108(9) 0.276(19) 0.044(11) 0.005(10) 0.058(7)
C39 0.088(7) 0.075(6) 0.276(14) 0.011(8) 0.000 0.044(4)
C40 0.083(8) 0.089(6) 0.267(13) 0.013(9) 0.000 0.042(4)
C41 0.087(5) 0.088(10) 0.283(15) 0.000 -0.006(9) 0.044(5)
O1 0.068(4) 0.076(3) 0.073(4) -0.014(3) 0.000 0.034(2)
O2 0.079(5) 0.079(5) 0.061(9) 0.000 0.000 0.040(2)
O3 0.116(4) 0.106(4) 0.124(4) -0.034(3) 0.003(4) 0.040(3)
O3A 0.115(7) 0.115(7) 0.094(7) -0.016(6) 0.012(6) 0.043(6)
O3B 0.159(6) 0.204(7) 0.095(5) -0.015(4) 0.009(4) 0.098(5)
O4 0.116(4) 0.106(4) 0.124(4) -0.034(3) 0.003(4) 0.040(3)
O4A 0.115(7) 0.115(7) 0.094(7) -0.016(6) 0.012(6) 0.043(6)
O4B 0.159(6) 0.204(7) 0.095(5) -0.015(4) 0.009(4) 0.098(5)
O5A 0.113(6) 0.084(6) 0.095(7) -0.005(5) 0.019(5) 0.019(5)
O5B 0.145(10) 0.140(10) 0.204(11) 0.080(10) 0.061(9) 0.022(8)
O6A 0.113(6) 0.084(6) 0.095(7) -0.005(5) 0.019(5) 0.019(5)
O6B 0.145(10) 0.140(10) 0.204(11) 0.080(10) 0.061(9) 0.022(8)
O7B 0.116(4) 0.106(4) 0.124(4) -0.034(3) 0.003(4) 0.040(3)
O8B 0.116(4) 0.106(4) 0.124(4) -0.034(3) 0.003(4) 0.040(3)
O9A 0.074(5) 0.203(10) 0.228(12) -0.012(9) -0.012(6) 0.034(5)
O9B 0.074(5) 0.203(10) 0.228(12) -0.012(9) -0.012(6) 0.034(5)
O10A 0.076(6) 0.081(10) 0.190(15) 0.009(8) -0.002(9) 0.029(7)
O10B 0.076(6) 0.081(10) 0.190(15) 0.009(8) -0.002(9) 0.029(7)
F3 0.266(10) 0.247(9) 0.217(8) -0.087(7) 0.054(7) -0.032(7)
F6 0.266(10) 0.247(9) 0.217(8) -0.087(7) 0.054(7) -0.032(7)
F7 0.125(16) 0.24(3) 0.43(4) 0.13(2) -0.006(19) 0.097(17)
F8 0.266(10) 0.247(9) 0.217(8) -0.087(7) 0.054(7) -0.032(7)
F10 0.142(13) 0.34(3) 0.55(4) -0.17(2) 0.029(18) 0.109(15)
F11 0.266(10) 0.247(9) 0.217(8) -0.087(7) 0.054(7) -0.032(7)
F20 0.266(10) 0.247(9) 0.217(8) -0.087(7) 0.054(7) -0.032(7)
F26 0.266(10) 0.247(9) 0.217(8) -0.087(7) 0.054(7) -0.032(7)
Zn1 0.0824(10) 0.0868(10) 0.0848(12) 0.0092(7) 0.0119(7) 0.0376(8)
Zn2 0.086(3) 0.096(3) 0.089(3) 0.014(2) 0.016(2) 0.053(2)
Zn3 0.0917(11) 0.1143(12) 0.0919(11) 0.0026(8) 0.0103(8) 0.0428(9)
Zn4 0.076(3) 0.090(3) 0.110(3) 0.008(2) 0.000(2) 0.043(2)
Zn5 0.0656(14) 0.0656(14) 0.098(3) 0.000 0.000 0.0328(7)
Zn6 0.1037(16) 0.0943(15) 0.0938(15) 0.0138(11) 0.0091(11) 0.0547(13)

loop_
_atom_type_symbol
_atom_type_description
_atom_type_scat_dispersion_real
_atom_type_scat_dispersion_imag
_atom_type_scat_source
C C 0.0181 0.0091 'International Tables Vol C Tables 4.2.6.8 and 6.1.1.4'
H H 0.0000 0.0000 'International Tables Vol C Tables 4.2.6.8 and 6.1.1.4'
O O 0.0492 0.0322 'International Tables Vol C Tables 4.2.6.8 and 6.1.1.4'
Zn Zn -1.5491 0.6778 'International Tables Vol C Tables 4.2.6.8 and 6.1.1.4'
F F 0.0727 0.0534 'International Tables Vol C Tables 4.2.6.8 and 6.1.1.4'

loop_
_geom_angle_atom_site_label_1
_geom_angle_atom_site_label_2
_geom_angle_atom_site_label_3
_geom_angle
_geom_angle_site_symmetry_1
_geom_angle_site_symmetry_3
O3A C1 O3B 61.5(12) . .
O3A C1 O4B 84.0(14) . .
O3B C1 O4B 126.0(12) . .
O3A C1 O4A 123.7(16) . .
O3B C1 O4A 76.5(11) . .
O4B C1 O4A 93.2(12) . .
O3A C1 C2 118.2(12) . .
O3B C1 C2 115.2(10) . .
O4B C1 C2 117.6(10) . .
O4A C1 C2 112.6(12) . .
C3A C2 C7A 116.1(10) . .
C3A C2 C7B 117.4(6) . .
C7A C2 C7B 6.7(10) . .
C3A C2 C3B 6.7(10) . .
C7A C2 C3B 117.9(6) . .
C7B C2 C3B 120.0 . .
C3A C2 C1 120.0(9) . .
C7A C2 C1 123.9(9) . .
C7B C2 C1 121.8(7) . .
C3B C2 C1 118.1(7) . .
C6B C7B C2 120.0 . .
C6B C7B H7B 120.0 . .
C2 C7B H7B 120.0 . .
C5 C6B C7B 120.0 . .
C5 C6B H6B 120.0 . .
C7B C6B H6B 120.0 . .
C4A C5 C6A 116.4(10) . .
C4A C5 C6B 118.1(6) . .
C6A C5 C6B 6.8(9) . .
C4A C5 C4B 6.6(10) . .
C6A C5 C4B 117.5(6) . .
C6B C5 C4B 120.0 . .
C4A C5 C8 122.2(9) . .
C6A C5 C8 121.4(9) . .
C6B C5 C8 119.1(6) . .
C4B C5 C8 120.9(6) . .
C3B C4B C5 120.0 . .
C3B C4B H4B 120.0 . .
C5 C4B H4B 120.0 . .
C4B C3B C2 120.0 . .
C4B C3B H3B 120.0 . .
C2 C3B H3B 120.0 . .
C4A C3A C2 122.7(11) . .
C4A C3A F11 117.6(17) . .
C2 C3A F11 119.7(16) . .
C3A C4A C5 121.0(11) . .
C3A C4A H4A 119.5 . .
C5 C4A H4A 119.5 . .
C7A C6A C5 122.2(11) . .
C7A C6A H6A 118.9 . .
C5 C6A H6A 118.9 . .
C6A C7A C2 121.6(11) . .
C6A C7A F8 119.7(17) . .
C2 C7A F8 118.8(16) . .
C9 C8 C13 120.0 . .
C9 C8 C5 120.7(5) . .
C13 C8 C5 119.3(5) . .
C8 C9 C10 120.0 . .
C8 C9 H9 120.0 . .
C10 C9 H9 120.0 . .
C11 C10 C9 120.0 . .
C11 C10 C14 119.6(5) . .
C9 C10 C14 120.3(5) . .
C10 C11 C12 120.0 . .
C10 C11 H11 120.0 . .
C12 C11 H11 120.0 . .
C13 C12 C11 120.0 . .
C13 C12 C21 117.5(5) . .
C11 C12 C21 122.5(5) . .
C12 C13 C8 120.0 . .
C12 C13 H13 120.0 . .
C8 C13 H13 120.0 . .
C15A C14 C19A 115.3(10) . .
C15A C14 C19B 104.4(7) . .
C19A C14 C19B 40.6(15) . .
C15A C14 C15B 37.8(9) . .
C19A C14 C15B 103.4(10) . .
C19B C14 C15B 120.0 . .
C15A C14 C10 122.8(9) . .
C19A C14 C10 121.9(9) . .
C19B C14 C10 119.5(6) . .
C15B C14 C10 120.5(6) . .
C14 C19B C18B 120.0 . .
C14 C19B H19B 120.0 . .
C18B C19B H19B 120.0 . .
C17 C18B C19B 120.0 . .
C17 C18B H18B 120.0 . .
C19B C18B H18B 120.0 . .
C18A C17 C16A 115.1(10) . .
C18A C17 C16B 102.4(11) . .
C16A C17 C16B 39.2(12) . .
C18A C17 C18B 41.1(16) . .
C16A C17 C18B 104.0(9) . .
C16B C17 C18B 120.0 . .
C18A C17 C20 122.2(10) . .
C16A C17 C20 122.6(10) . .
C16B C17 C20 119.6(7) . .
C18B C17 C20 120.4(7) . .
C15B C16B C17 120.0 . .
C15B C16B H16B 120.0 . .
C17 C16B H16B 120.0 . .
C16B C15B C14 120.0 . .
C16B C15B H15B 120.0 . .
C14 C15B H15B 120.0 . .
C16A C15A C14 123.6(11) . .
C16A C15A H15A 118.2 . .
C14 C15A H15A 118.2 . .
C15A C16A F20 122.8(15) . .
C15A C16A C17 121.4(11) . .
F20 C16A C17 113.1(16) . .
C19A C18A C17 123.3(11) . .
C19A C18A F26 111.1(16) . .
C17 C18A F26 122.5(16) . .
C18A C19A C14 121.2(11) . .
C18A C19A H19A 119.4 . .
C14 C19A H19A 119.4 . .
O6B C20 O6A 57.3(12) . .
O6B C20 O5A 90.7(16) . .
O6A C20 O5A 116.6(13) . .
O6B C20 O5B 134.0(19) . .
O6A C20 O5B 93.8(13) . .
O5A C20 O5B 69.9(10) . .
O6B C20 C17 116.2(14) . .
O6A C20 C17 116.7(11) . .
O5A C20 C17 126.7(11) . .
O5B C20 C17 108.6(12) . .
C23A C22A C21 121.1(10) . .
C23A C22A H22A 119.4 . .
C21 C22A H22A 119.4 . .
C22A C23A C24 119.7(10) . .
C22A C23A F3 119.8(13) . .
C24 C23A F3 120.2(13) . .
C25A C24 C23A 117.8(9) . .
C25A C24 C23B 86.5(10) . .
C23A C24 C23B 53.1(8) . .
C25A C24 C25B 63.1(11) . .
C23A C24 C25B 95.6(7) . .
C23B C24 C25B 120.0 . .
C25A C24 C27 121.0(9) . .
C23A C24 C27 120.5(9) . .
C23B C24 C27 122.2(6) . .
C25B C24 C27 117.8(6) . .
C24 C23B C22B 120.0 . .
C24 C23B H23B 120.0 . .
C22B C23B H23B 120.0 . .
C21 C22B C23B 120.0 . .
C21 C22B H22B 120.0 . .
C23B C22B H22B 120.0 . .
C26A C21 C22A 117.9(9) . .
C26A C21 C22B 89.0(9) . .
C22A C21 C22B 54.2(6) . .
C26A C21 C26B 60.2(10) . .
C22A C21 C26B 94.2(6) . .
C22B C21 C26B 120.0 . .
C26A C21 C12 123.6(8) . .
C22A C21 C12 118.2(8) . .
C22B C21 C12 120.1(5) . .
C26B C21 C12 119.8(5) . .
C25B C26B C21 120.0 . .
C25B C26B H26B 120.0 . .
C21 C26B H26B 120.0 . .
C26B C25B C24 120.0 . .
C26B C25B H25B 120.0 . .
C24 C25B H25B 120.0 . .
F6 C25A C24 119.7(15) . .
F6 C25A C26A 113.6(15) . .
C24 C25A C26A 121.0(10) . .
C21 C26A C25A 120.6(10) . .
C21 C26A H26A 119.7 . .
C25A C26A H26A 119.7 . .
O4 C27 O7B 55.5(10) . .
O4 C27 O8B 92.1(13) . .
O7B C27 O8B 125.1(10) . .
O4 C27 O3 114.6(15) . .
O7B C27 O3 72.2(10) . .
O8B C27 O3 87.8(11) . .
O4 C27 C24 115.4(11) . .
O7B C27 C24 117.3(8) . .
O8B C27 C24 116.6(8) . .
O3 C27 C24 122.5(10) . .
O9B C28 O9B 132(2) . 6_556
O9B C28 O9A 95.2(14) . .
O9B C28 O9A 58.7(13) 6_556 .
O9B C28 O9A 58.7(13) . 6_556
O9B C28 O9A 95.2(14) 6_556 6_556
O9A C28 O9A 116(2) . 6_556
O9B C28 C29 113.9(10) . .
O9B C28 C29 113.9(10) 6_556 .
O9A C28 C29 121.9(12) . .
O9A C28 C29 121.9(12) 6_556 .
C30B C29 C30B 119.1(10) . 6_556
C30B C29 C30A 67.6(11) . .
C30B C29 C30A 82.7(11) 6_556 .
C30B C29 C30A 82.7(11) . 6_556
C30B C29 C30A 67.6(11) 6_556 6_556
C30A C29 C30A 119.8(10) . 6_556
C30B C29 C28 120.4(5) . .
C30B C29 C28 120.4(5) 6_556 .
C30A C29 C28 120.1(5) . .
C30A C29 C28 120.1(5) 6_556 .
F10 C30A C29 124.0(13) . .
F10 C30A C31A 113.6(12) . .
C29 C30A C31A 120.1(7) . .
C29 C30B C31B 120.4(6) . .
C29 C30B F7 118.3(12) . .
C31B C30B F7 121.3(11) . .
C32 C31A C30A 119.9(7) . .
C32 C31A H31A 120.1 . .
C30A C31A H31A 120.1 . .
C32 C31B C30B 120.3(6) . .
C32 C31B H31B 119.9 . .
C30B C31B H31B 119.9 . .
C31B C32 C31B 119.4(9) 6_556 .
C31B C32 C31A 66.7(10) 6_556 6_556
C31B C32 C31A 83.7(9) . 6_556
C31B C32 C31A 83.7(9) 6_556 .
C31B C32 C31A 66.7(10) . .
C31A C32 C31A 119.9(10) 6_556 .
C31B C32 C33 120.3(5) 6_556 .
C31B C32 C33 120.3(5) . .
C31A C32 C33 120.0(5) 6_556 .
C31A C32 C33 120.0(5) . .
C34 C33 C34 119.9(5) . 6_556
C34 C33 C32 120.0(2) . .
C34 C33 C32 120.0(2) 6_556 .
C33 C34 C33 120.1(5) . 3
C33 C34 H34 120.0 . .
C33 C34 H34 120.0 3 .
O10B C35 O10B 132(5) 6_556 .
O10B C35 O10A 116(2) 6_556 .
O10B C35 O10A 33(2) . .
O10B C35 O10A 33(2) 6_556 6_556
O10B C35 O10A 116(2) . 6_556
O10A C35 O10A 123.0(19) . 6_556
O10B C35 C36 114(3) 6_556 .
O10B C35 C36 114(3) . .
O10A C35 C36 118.5(10) . .
O10A C35 C36 118.5(10) 6_556 .
C37A C36 C37A 119.8(10) 6_556 .
C37A C36 C37B 47.7(11) 6_556 6_556
C37A C36 C37B 99.7(9) . 6_556
C37A C36 C37B 99.7(9) 6_556 .
C37A C36 C37B 47.7(11) . .
C37B C36 C37B 119.6(9) 6_556 .
C37A C36 C35 120.1(5) 6_556 .
C37A C36 C35 120.1(5) . .
C37B C36 C35 120.2(4) 6_556 .
C37B C36 C35 120.2(4) . .
C38A C37A C36 120.0(7) . .
C38A C37A H37A 120.0 . .
C36 C37A H37A 120.0 . .
C38B C37B C36 120.1(6) . .
C38B C37B H37B 120.0 . .
C36 C37B H37B 120.0 . .
C37A C38A C39 120.5(7) . .
C37A C38A H38A 119.8 . .
C39 C38A H38A 119.8 . .
C37B C38B C39 120.2(6) . .
C37B C38B H38B 119.9 . .
C39 C38B H38B 119.9 . .
C38B C39 C38B 119.7(9) . 6_556
C38B C39 C38A 49.1(11) . .
C38B C39 C38A 98.5(9) 6_556 .
C38B C39 C38A 98.5(9) . 6_556
C38B C39 C38A 49.1(11) 6_556 6_556
C38A C39 C38A 119.3(10) . 6_556
C38B C39 C40 120.1(5) . .
C38B C39 C40 120.1(5) 6_556 .
C38A C39 C40 120.4(5) . .
C38A C39 C40 120.4(5) 6_556 .
C41 C40 C41 120.1(5) 3_665 .
C41 C40 C39 119.9(2) 3_665 .
C41 C40 C39 119.9(2) . .
C40 C41 C40 119.9(5) 2_655 .
C40 C41 H41 120.1 2_655 .
C40 C41 H41 120.1 . .
Zn1 O1 Zn1 110.6(3) 6_556 .
Zn1 O1 Zn2 68.55(10) 6_556 6_556
Zn1 O1 Zn2 164.35(11) . 6_556
Zn1 O1 Zn2 164.35(11) 6_556 .
Zn1 O1 Zn2 68.55(10) . .
Zn2 O1 Zn2 116.7(3) 6_556 .
Zn1 O1 Zn3 109.75(5) 6_556 6_556
Zn1 O1 Zn3 109.67(5) . 6_556
Zn2 O1 Zn3 84.60(18) 6_556 6_556
Zn2 O1 Zn3 58.15(14) . 6_556
Zn1 O1 Zn3 109.67(5) 6_556 .
Zn1 O1 Zn3 109.75(5) . .
Zn2 O1 Zn3 58.15(14) 6_556 .
Zn2 O1 Zn3 84.60(18) . .
Zn3 O1 Zn3 107.3(2) 6_556 .
Zn1 O1 Zn4 55.42(14) 6_556 6_556
Zn1 O1 Zn4 81.85(18) . 6_556
Zn2 O1 Zn4 108.41(14) 6_556 6_556
Zn2 O1 Zn4 109.76(14) . 6_556
Zn3 O1 Zn4 76.99(10) 6_556 6_556
Zn3 O1 Zn4 164.48(11) . 6_556
Zn1 O1 Zn4 81.85(18) 6_556 .
Zn1 O1 Zn4 55.42(14) . .
Zn2 O1 Zn4 109.76(14) 6_556 .
Zn2 O1 Zn4 108.41(14) . .
Zn3 O1 Zn4 164.48(11) 6_556 .
Zn3 O1 Zn4 76.99(10) . .
Zn4 O1 Zn4 102.9(3) 6_556 .
Zn5 O2 Zn5 180.0 . 4_665
Zn5 O2 Zn6 115.51(5) . 4_665
Zn5 O2 Zn6 64.49(5) 4_665 4_665
Zn5 O2 Zn6 115.51(5) . 5_655
Zn5 O2 Zn6 64.49(5) 4_665 5_655
Zn6 O2 Zn6 102.82(6) 4_665 5_655
Zn5 O2 Zn6 64.49(5) . 2_655
Zn5 O2 Zn6 115.51(5) 4_665 2_655
Zn6 O2 Zn6 65.90(11) 4_665 2_655
Zn6 O2 Zn6 164.85(11) 5_655 2_655
Zn5 O2 Zn6 64.49(5) . .
Zn5 O2 Zn6 115.51(5) 4_665 .
Zn6 O2 Zn6 89.98(11) 4_665 .
Zn6 O2 Zn6 65.90(11) 5_655 .
Zn6 O2 Zn6 102.82(6) 2_655 .
Zn5 O2 Zn6 115.51(5) . 6
Zn5 O2 Zn6 64.49(5) 4_665 6
Zn6 O2 Zn6 102.81(6) 4_665 6
Zn6 O2 Zn6 102.81(6) 5_655 6
Zn6 O2 Zn6 89.98(11) 2_655 6
Zn6 O2 Zn6 164.84(11) . 6
Zn5 O2 Zn6 64.49(5) . 3_665
Zn5 O2 Zn6 115.50(5) 4_665 3_665
Zn6 O2 Zn6 164.83(11) 4_665 3_665
Zn6 O2 Zn6 89.98(11) 5_655 3_665
Zn6 O2 Zn6 102.81(6) 2_655 3_665
Zn6 O2 Zn6 102.82(6) . 3_665
Zn6 O2 Zn6 65.89(11) 6 3_665
C27 O3 Zn2 137.4(13) . 11
C1 O3A Zn2 126.8(13) . .
C1 O3B Zn3 132.4(8) . 6_556
C27 O4 Zn4 126.5(13) . 11
C1 O4A Zn4 132.3(13) . 6_556
C1 O4B Zn1 126.7(8) . .
C20 O5A Zn5 130.2(9) . .
C20 O5A Zn6 84.9(8) . .
Zn5 O5A Zn6 54.1(3) . .
C20 O5A Zn6 97.4(9) . 3_665
Zn5 O5A Zn6 52.9(3) . 3_665
Zn6 O5A Zn6 79.7(3) . 3_665
C20 O5B Zn6 128.0(12) . 3_665
C20 O6A Zn6 141.7(10) . 5_655
C20 O6A Zn6 94.2(9) . .
Zn6 O6A Zn6 62.3(3) 5_655 .
C20 O6B Zn6 121.7(14) . .
C27 O7B Zn1 125.6(7) . 11
C27 O8B Zn3 136.2(7) . 11
C28 O9A Zn2 136(2) . .
C28 O9B Zn3 127.1(13) . .
C35 O10A Zn1 129.6(13) . .
C35 O10B Zn4 125(4) . .
O4B Zn1 O1 112.7(3) . .
O4B Zn1 O7B 111.3(4) . 11_556
O1 Zn1 O7B 115.8(2) . 11_556
O4B Zn1 O10A 101.8(5) . .
O1 Zn1 O10A 109.0(5) . .
O7B Zn1 O10A 104.9(6) 11_556 .
O4B Zn1 Zn1 115.6(3) . 6_556
O1 Zn1 Zn1 34.69(13) . 6_556
O7B Zn1 Zn1 132.1(2) 11_556 6_556
O10A Zn1 Zn1 74.7(5) . 6_556
O9A Zn2 O3A 115.7(12) . .
O9A Zn2 O1 108.0(10) . .
O3A Zn2 O1 114.2(5) . .
O9A Zn2 O3 102.6(12) . 11_556
O3A Zn2 O3 111.2(9) . 11_556
O1 Zn2 O3 104.0(5) . 11_556
O9B Zn3 O3B 119.7(5) . 6_556
O9B Zn3 O8B 105.6(4) . 11_556
O3B Zn3 O8B 103.5(4) 6_556 11_556
O9B Zn3 O1 113.0(4) . .
O3B Zn3 O1 107.6(3) 6_556 .
O8B Zn3 O1 106.1(2) 11_556 .
O4 Zn4 O4A 108.1(9) 11_556 6_556
O4 Zn4 O10B 105.7(19) 11_556 .
O4A Zn4 O10B 109.3(13) 6_556 .
O4 Zn4 O1 114.5(6) 11_556 .
O4A Zn4 O1 106.8(5) 6_556 .
O10B Zn4 O1 112.4(16) . .
O4 Zn4 Zn4 134.1(7) 11_556 6_556
O4A Zn4 Zn4 115.1(6) 6_556 6_556
O10B Zn4 Zn4 74.4(17) . 6_556
O1 Zn4 Zn4 38.54(15) . 6_556
O2 Zn5 O5A 113.5(3) . .
O2 Zn5 O5A 113.5(3) . 2_655
O5A Zn5 O5A 105.2(4) . 2_655
O2 Zn5 O5A 113.5(3) . 3_665
O5A Zn5 O5A 105.2(4) . 3_665
O5A Zn5 O5A 105.2(4) 2_655 3_665
O2 Zn5 Zn6 63.55(9) . 2_655
O5A Zn5 Zn6 176.7(4) . 2_655
O5A Zn5 Zn6 75.4(3) 2_655 2_655
O5A Zn5 Zn6 77.6(4) 3_665 2_655
O2 Zn5 Zn6 63.55(9) . .
O5A Zn5 Zn6 75.4(3) . .
O5A Zn5 Zn6 77.6(4) 2_655 .
O5A Zn5 Zn6 176.7(4) 3_665 .
Zn6 Zn5 Zn6 101.68(11) 2_655 .
O2 Zn5 Zn6 63.55(9) . 3_665
O5A Zn5 Zn6 77.6(4) . 3_665
O5A Zn5 Zn6 176.7(4) 2_655 3_665
O5A Zn5 Zn6 75.4(3) 3_665 3_665
Zn6 Zn5 Zn6 101.68(11) 2_655 3_665
Zn6 Zn5 Zn6 101.68(11) . 3_665
O6B Zn6 O5B 120.7(9) . 2_655
O6B Zn6 O6A 104.4(6) . 5_655
O5B Zn6 O6A 99.4(6) 2_655 5_655
O6B Zn6 O2 119.1(5) . .
O5B Zn6 O2 109.1(5) 2_655 .
O6A Zn6 O2 99.4(3) 5_655 .
O6B Zn6 Zn5 97.4(6) . .
O5B Zn6 Zn5 85.9(5) 2_655 .
O6A Zn6 Zn5 150.5(3) 5_655 .
O2 Zn6 Zn5 51.96(9) . .
O6B Zn6 Zn6 85.2(8) . 5_655
O5B Zn6 Zn6 153.1(5) 2_655 5_655
O6A Zn6 Zn6 64.1(4) 5_655 5_655
O2 Zn6 Zn6 57.05(6) . 5_655
Zn5 Zn6 Zn6 98.71(10) . 5_655
O6B Zn6 O6A 32.3(7) . .
O5B Zn6 O6A 152.9(6) 2_655 .
O6A Zn6 O6A 93.3(7) 5_655 .
O2 Zn6 O6A 92.1(3) . .
Zn5 Zn6 O6A 94.7(3) . .
Zn6 Zn6 O6A 53.6(3) 5_655 .
O6B Zn6 O5A 47.1(7) . .
O5B Zn6 O5A 106.8(7) 2_655 .
O6A Zn6 O5A 148.7(5) 5_655 .
O2 Zn6 O5A 88.0(3) . .
Zn5 Zn6 O5A 50.5(3) . .
Zn6 Zn6 O5A 96.3(3) 5_655 .
O6A Zn6 O5A 55.9(3) . .
O6B Zn6 O5A 113.2(9) . 2_655
O5B Zn6 O5A 36.9(5) 2_655 2_655
O6A Zn6 O5A 133.0(5) 5_655 2_655
O2 Zn6 O5A 86.4(3) . 2_655
Zn5 Zn6 O5A 49.5(3) . 2_655
Zn6 Zn6 O5A 143.3(3) 5_655 2_655
O6A Zn6 O5A 133.3(5) . 2_655
O5A Zn6 O5A 77.4(5) . 2_655
O6B Zn6 Zn6 160.5(7) . 4_665
O5B Zn6 Zn6 78.6(5) 2_655 4_665
O6A Zn6 Zn6 72.6(4) 5_655 4_665
O2 Zn6 Zn6 45.01(5) . 4_665
Zn5 Zn6 Zn6 80.22(9) . 4_665
Zn6 Zn6 Zn6 76.10(10) 5_655 4_665
O6A Zn6 Zn6 128.3(3) . 4_665
O5A Zn6 Zn6 128.8(3) . 4_665
O5A Zn6 Zn6 80.1(3) 2_655 4_665
O6B Zn6 Zn6 136.3(6) . 2_655
O5B Zn6 Zn6 71.8(5) 2_655 2_655
O6A Zn6 Zn6 115.0(4) 5_655 2_655
O2 Zn6 Zn6 38.59(3) . 2_655
Zn5 Zn6 Zn6 39.16(6) . 2_655
Zn6 Zn6 Zn6 95.12(3) 5_655 2_655
O6A Zn6 Zn6 123.7(4) . 2_655
O5A Zn6 Zn6 89.6(3) . 2_655
O5A Zn6 Zn6 49.3(3) 2_655 2_655
Zn6 Zn6 Zn6 42.49(8) 4_665 2_655
O6B Zn6 Zn6 82.8(5) . 3_665
O5B Zn6 Zn6 124.5(5) 2_655 3_665
O6A Zn6 Zn6 124.1(3) 5_655 3_665
O2 Zn6 Zn6 38.59(3) . 3_665
Zn5 Zn6 Zn6 39.16(6) . 3_665
Zn6 Zn6 Zn6 61.40(9) 5_655 3_665
O6A Zn6 Zn6 63.8(4) . 3_665
O5A Zn6 Zn6 51.0(3) . 3_665
O5A Zn6 Zn6 88.6(3) 2_655 3_665
Zn6 Zn6 Zn6 83.34(5) 4_665 3_665
Zn6 Zn6 Zn6 60.0 2_655 3_665

loop_
_geom_bond_atom_site_label_1
_geom_bond_atom_site_label_2
_geom_bond_distance
_geom_bond_site_symmetry_2
C1 O3A 1.231(13) .
C1 O3B 1.278(9) .
C1 O4B 1.288(9) .
C1 O4A 1.319(13) .
C1 C2 1.515(12) .
C2 C3A 1.357(13) .
C2 C7A 1.357(13) .
C2 C7B 1.3900 .
C2 C3B 1.3900 .
C7B C6B 1.3900 .
C7B H7B 0.9300 .
C6B C5 1.3900 .
C6B H6B 0.9300 .
C5 C4A 1.360(13) .
C5 C6A 1.362(13) .
C5 C4B 1.3900 .
C5 C8 1.510(6) .
C4B C3B 1.3900 .
C4B H4B 0.9300 .
C3B H3B 0.9300 .
C3A C4A 1.346(16) .
C3A F11 1.39(3) .
C4A H4A 0.9300 .
C6A C7A 1.345(16) .
C6A H6A 0.9300 .
C7A F8 1.40(4) .
C8 C9 1.3900 .
C8 C13 1.3900 .
C9 C10 1.3900 .
C9 H9 0.9300 .
C10 C11 1.3900 .
C10 C14 1.501(7) .
C11 C12 1.3900 .
C11 H11 0.9300 .
C12 C13 1.3900 .
C12 C21 1.510(6) .
C13 H13 0.9300 .
C14 C15A 1.345(13) .
C14 C19A 1.356(13) .
C14 C19B 1.3900 .
C14 C15B 1.3900 .
C19B C18B 1.3900 .
C19B H19B 0.9300 .
C18B C17 1.3900 .
C18B H18B 0.9300 .
C17 C18A 1.352(13) .
C17 C16A 1.358(13) .
C17 C16B 1.3900 .
C17 C20 1.510(14) .
C16B C15B 1.3900 .
C16B H16B 0.9300 .
C15B H15B 0.9300 .
C15A C16A 1.327(15) .
C15A H15A 0.9300 .
C16A F20 1.33(3) .
C18A C19A 1.335(15) .
C18A F26 1.45(3) .
C19A H19A 0.9300 .
C20 O6B 1.209(13) .
C20 O6A 1.274(11) .
C20 O5A 1.296(11) .
C20 O5B 1.307(12) .
C22A C23A 1.379(14) .
C22A C21 1.382(12) .
C22A H22A 0.9300 .
C23A C24 1.386(12) .
C23A F3 1.45(2) .
C24 C25A 1.366(12) .
C24 C23B 1.3900 .
C24 C25B 1.3900 .
C24 C27 1.489(10) .
C23B C22B 1.3900 .
C23B H23B 0.9300 .
C22B C21 1.3900 .
C22B H22B 0.9300 .
C21 C26A 1.372(12) .
C21 C26B 1.3900 .
C26B C25B 1.3900 .
C26B H26B 0.9300 .
C25B H25B 0.9300 .
C25A F6 1.35(2) .
C25A C26A 1.374(14) .
C26A H26A 0.9300 .
C27 O4 1.210(13) .
C27 O7B 1.247(8) .
C27 O8B 1.286(8) .
C27 O3 1.354(13) .
C28 O9B 1.255(9) .
C28 O9B 1.255(9) 6_556
C28 O9A 1.42(3) .
C28 O9A 1.42(3) 6_556
C28 C29 1.513(18) .
C29 C30B 1.358(8) .
C29 C30B 1.358(8) 6_556
C29 C30A 1.366(9) .
C29 C30A 1.366(9) 6_556
C30A F10 1.28(2) .
C30A C31A 1.368(13) .
C30B C31B 1.366(11) .
C30B F7 1.37(2) .
C31A C32 1.367(9) .
C31A H31A 0.9300 .
C31B C32 1.356(8) .
C31B H31B 0.9300 .
C32 C31B 1.356(8) 6_556
C32 C31A 1.367(9) 6_556
C32 C33 1.494(11) .
C33 C34 1.414(6) .
C33 C34 1.414(6) 6_556
C34 C33 1.414(6) 3
C34 H34 0.9300 .
C35 O10B 1.18(7) 6_556
C35 O10B 1.18(7) .
C35 O10A 1.256(19) .
C35 O10A 1.256(19) 6_556
C35 C36 1.510(15) .
C36 C37A 1.373(10) 6_556
C36 C37A 1.373(10) .
C36 C37B 1.375(8) 6_556
C36 C37B 1.375(8) .
C37A C38A 1.367(14) .
C37A H37A 0.9300 .
C37B C38B 1.370(10) .
C37B H37B 0.9300 .
C38A C39 1.373(10) .
C38A H38A 0.9300 .
C38B C39 1.372(8) .
C38B H38B 0.9300 .
C39 C38B 1.372(8) 6_556
C39 C38A 1.373(10) 6_556
C39 C40 1.532(11) .
C40 C41 1.384(7) 3_665
C40 C41 1.384(7) .
C41 C40 1.384(7) 2_655
C41 H41 0.9300 .
O1 Zn1 1.915(3) 6_556
O1 Zn1 1.915(3) .
O1 Zn2 1.923(4) 6_556
O1 Zn2 1.923(4) .
O1 Zn3 1.970(3) 6_556
O1 Zn3 1.970(3) .
O1 Zn4 1.977(5) 6_556
O1 Zn4 1.977(5) .
O2 Zn5 1.770(3) .
O2 Zn5 1.770(3) 4_665
O2 Zn6 2.0126(18) 4_665
O2 Zn6 2.0126(18) 5_655
O2 Zn6 2.0126(18) 2_655
O2 Zn6 2.0127(18) .
O2 Zn6 2.0128(18) 6
O2 Zn6 2.0128(18) 3_665
O3 Zn2 1.956(12) 11
O3A Zn2 1.885(17) .
O3B Zn3 1.914(8) 6_556
O4 Zn4 1.886(13) 11
O4A Zn4 1.906(17) 6_556
O4B Zn1 1.911(8) .
O5A Zn5 1.932(10) .
O5A Zn6 2.424(11) .
O5A Zn6 2.483(12) 3_665
O5B Zn6 1.955(13) 3_665
O6A Zn6 1.991(11) 5_655
O6A Zn6 2.225(12) .
O6B Zn6 1.801(15) .
O7B Zn1 1.918(6) 11
O8B Zn3 1.930(7) 11
O9A Zn2 1.83(2) .
O9B Zn3 1.912(8) .
O10A Zn1 1.955(16) .
O10B Zn4 1.93(6) .
Zn1 O7B 1.918(6) 11_556
Zn1 Zn1 3.149(2) 6_556
Zn2 O3 1.956(12) 11_556
Zn3 O3B 1.914(8) 6_556
Zn3 O8B 1.930(7) 11_556
Zn4 O4 1.886(13) 11_556
Zn4 O4A 1.905(17) 6_556
Zn4 Zn4 3.093(7) 6_556
Zn5 O5A 1.932(10) 2_655
Zn5 O5A 1.932(10) 3_665
Zn5 Zn6 2.029(2) 2_655
Zn5 Zn6 2.029(2) .
Zn5 Zn6 2.029(2) 3_665
Zn6 O5B 1.955(13) 2_655
Zn6 O6A 1.991(11) 5_655
Zn6 Zn6 2.189(4) 5_655
Zn6 O5A 2.483(12) 2_655
Zn6 Zn6 2.846(4) 4_665
Zn6 Zn6 3.146(3) 2_655
Zn6 Zn6 3.146(3) 3_665

loop_
_geom_torsion_atom_site_label_1
_geom_torsion_atom_site_label_2
_geom_torsion_atom_site_label_3
_geom_torsion_atom_site_label_4
_geom_torsion
_geom_torsion_site_symmetry_1
_geom_torsion_site_symmetry_4
O3A C1 C2 C3A -146.0(18) . .
O3B C1 C2 C3A 144.2(12) . .
O4B C1 C2 C3A -47.6(15) . .
O4A C1 C2 C3A 59.0(15) . .
O3A C1 C2 C7A 37(2) . .
O3B C1 C2 C7A -32.4(16) . .
O4B C1 C2 C7A 135.8(12) . .
O4A C1 C2 C7A -117.6(14) . .
O3A C1 C2 C7B 45(2) . .
O3B C1 C2 C7B -24.8(14) . .
O4B C1 C2 C7B 143.4(9) . .
O4A C1 C2 C7B -110.0(13) . .
O3A C1 C2 C3B -138.6(17) . .
O3B C1 C2 C3B 151.7(10) . .
O4B C1 C2 C3B -40.1(13) . .
O4A C1 C2 C3B 66.4(13) . .
C3A C2 C7B C6B 7.1(11) . .
C7A C2 C7B C6B -74(6) . .
C3B C2 C7B C6B 0.0 . .
C1 C2 C7B C6B 176.4(8) . .
C2 C7B C6B C5 0.0 . .
C7B C6B C5 C4A -7.3(12) . .
C7B C6B C5 C6A 70(6) . .
C7B C6B C5 C4B 0.0 . .
C7B C6B C5 C8 -178.2(6) . .
C4A C5 C4B C3B 75(6) . .
C6A C5 C4B C3B -7.2(11) . .
C6B C5 C4B C3B 0.0 . .
C8 C5 C4B C3B 178.1(7) . .
C5 C4B C3B C2 0.0 . .
C3A C2 C3B C4B -69(6) . .
C7A C2 C3B C4B 7.3(11) . .
C7B C2 C3B C4B 0.0 . .
C1 C2 C3B C4B -176.5(7) . .
C7A C2 C3A C4A 0.2(9) . .
C7B C2 C3A C4A -7.2(14) . .
C3B C2 C3A C4A 108(6) . .
C1 C2 C3A C4A -176.7(9) . .
C7A C2 C3A F11 -180.0(5) . .
C7B C2 C3A F11 172.7(11) . .
C3B C2 C3A F11 -73(6) . .
C1 C2 C3A F11 3.2(11) . .
C2 C3A C4A C5 -0.2(10) . .
F11 C3A C4A C5 180.0(6) . .
C6A C5 C4A C3A 0.0(9) . .
C6B C5 C4A C3A 7.5(14) . .
C4B C5 C4A C3A -101(6) . .
C8 C5 C4A C3A 178.1(8) . .
C4A C5 C6A C7A 0.0(7) . .
C6B C5 C6A C7A -106(6) . .
C4B C5 C6A C7A 7.4(12) . .
C8 C5 C6A C7A -178.0(7) . .
C5 C6A C7A C2 0.0(5) . .
C5 C6A C7A F8 179.9(3) . .
C3A C2 C7A C6A -0.1(7) . .
C7B C2 C7A C6A 102(6) . .
C3B C2 C7A C6A -7.4(12) . .
C1 C2 C7A C6A 176.6(8) . .
C3A C2 C7A F8 179.9(4) . .
C7B C2 C7A F8 -78(6) . .
C3B C2 C7A F8 172.7(11) . .
C1 C2 C7A F8 -3.3(8) . .
C4A C5 C8 C9 -27.0(11) . .
C6A C5 C8 C9 150.9(9) . .
C6B C5 C8 C9 143.5(6) . .
C4B C5 C8 C9 -34.6(8) . .
C4A C5 C8 C13 151.9(9) . .
C6A C5 C8 C13 -30.2(10) . .
C6B C5 C8 C13 -37.6(8) . .
C4B C5 C8 C13 144.2(6) . .
C13 C8 C9 C10 0.0 . .
C5 C8 C9 C10 178.9(7) . .
C8 C9 C10 C11 0.0 . .
C8 C9 C10 C14 176.7(7) . .
C9 C10 C11 C12 0.0 . .
C14 C10 C11 C12 -176.7(7) . .
C10 C11 C12 C13 0.0 . .
C10 C11 C12 C21 -178.1(7) . .
C11 C12 C13 C8 0.0 . .
C21 C12 C13 C8 178.2(6) . .
C9 C8 C13 C12 0.0 . .
C5 C8 C13 C12 -178.9(7) . .
C11 C10 C14 C15A 134.0(10) . .
C9 C10 C14 C15A -42.7(12) . .
C11 C10 C14 C19A -48.2(19) . .
C9 C10 C14 C19A 135.2(18) . .
C11 C10 C14 C19B -0.7(10) . .
C9 C10 C14 C19B -177.4(8) . .
C11 C10 C14 C15B 178.7(7) . .
C9 C10 C14 C15B 2.0(10) . .
C15A C14 C19B C18B 37.5(9) . .
C19A C14 C19B C18B -74.8(10) . .
C15B C14 C19B C18B 0.0 . .
C10 C14 C19B C18B 179.4(8) . .
C14 C19B C18B C17 0.0 . .
C19B C18B C17 C18A 73.3(10) . .
C19B C18B C17 C16A -38.9(11) . .
C19B C18B C17 C16B 0.0 . .
C19B C18B C17 C20 178.9(10) . .
C18A C17 C16B C15B -40.1(14) . .
C16A C17 C16B C15B 74.6(10) . .
C18B C17 C16B C15B 0.0 . .
C20 C17 C16B C15B -178.9(9) . .
C17 C16B C15B C14 0.0 . .
C15A C14 C15B C16B -73.9(10) . .
C19A C14 C15B C16B 40.2(13) . .
C19B C14 C15B C16B 0.0 . .
C10 C14 C15B C16B -179.4(8) . .
C19A C14 C15A C16A 4.5(18) . .
C19B C14 C15A C16A -37.2(11) . .
C15B C14 C15A C16A 83.6(12) . .
C10 C14 C15A C16A -177.5(11) . .
C14 C15A C16A F20 -163(2) . .
C14 C15A C16A C17 -3.3(17) . .
C18A C17 C16A C15A -1(3) . .
C16B C17 C16A C15A -79.1(15) . .
C18B C17 C16A C15A 41.6(16) . .
C20 C17 C16A C15A -177.3(11) . .
C18A C17 C16A F20 161(2) . .
C16B C17 C16A F20 83(2) . .
C18B C17 C16A F20 -156.6(18) . .
C20 C17 C16A F20 -15(3) . .
C16A C17 C18A C19A 3(4) . .
C16B C17 C18A C19A 42(4) . .
C18B C17 C18A C19A -80(3) . .
C20 C17 C18A C19A 180(3) . .
C16A C17 C18A F26 161(3) . .
C16B C17 C18A F26 -159(3) . .
C18B C17 C18A F26 79(3) . .
C20 C17 C18A F26 -22(4) . .
C17 C18A C19A C14 -2(5) . .
F26 C18A C19A C14 -162(3) . .
C15A C14 C19A C18A -2(4) . .
C19B C14 C19A C18A 80(3) . .
C15B C14 C19A C18A -40(3) . .
C10 C14 C19A C18A 180(3) . .
C18A C17 C20 O6B -11(3) . .
C16A C17 C20 O6B 165(2) . .
C16B C17 C20 O6B 119(2) . .
C18B C17 C20 O6B -60(2) . .
C18A C17 C20 O6A 53(3) . .
C16A C17 C20 O6A -130.0(19) . .
C16B C17 C20 O6A -176.1(13) . .
C18B C17 C20 O6A 5.0(19) . .
C18A C17 C20 O5A -124(2) . .
C16A C17 C20 O5A 53(2) . .
C16B C17 C20 O5A 6.5(19) . .
C18B C17 C20 O5A -172.4(13) . .
C18A C17 C20 O5B 158(2) . .
C16A C17 C20 O5B -26(2) . .
C16B C17 C20 O5B -71.8(15) . .
C18B C17 C20 O5B 109.3(13) . .
C21 C22A C23A C24 3.0(14) . .
C21 C22A C23A F3 -170.4(18) . .
C22A C23A C24 C25A -14(2) . .
F3 C23A C24 C25A 160(2) . .
C22A C23A C24 C23B -74.8(10) . .
F3 C23A C24 C23B 98.6(19) . .
C22A C23A C24 C25B 48.9(11) . .
F3 C23A C24 C25B -137.8(18) . .
C22A C23A C24 C27 175.8(9) . .
F3 C23A C24 C27 -11(2) . .
C25A C24 C23B C22B -56.0(8) . .
C23A C24 C23B C22B 73.1(7) . .
C25B C24 C23B C22B 0.0 . .
C27 C24 C23B C22B 179.1(8) . .
C24 C23B C22B C21 0.0 . .
C23A C22A C21 C26A 5.7(14) . .
C23A C22A C21 C22B 71.7(8) . .
C23A C22A C21 C26B -52.7(8) . .
C23A C22A C21 C12 -179.9(9) . .
C23B C22B C21 C26A 54.3(8) . .
C23B C22B C21 C22A -71.9(7) . .
C23B C22B C21 C26B 0.0 . .
C23B C22B C21 C12 -176.6(7) . .
C13 C12 C21 C26A -38.7(15) . .
C11 C12 C21 C26A 139.4(14) . .
C13 C12 C21 C22A 147.3(8) . .
C11 C12 C21 C22A -34.6(10) . .
C13 C12 C21 C22B -149.9(5) . .
C11 C12 C21 C22B 28.2(8) . .
C13 C12 C21 C26B 33.4(8) . .
C11 C12 C21 C26B -148.4(6) . .
C26A C21 C26B C25B -69.3(7) . .
C22A C21 C26B C25B 50.6(6) . .
C22B C21 C26B C25B 0.0 . .
C12 C21 C26B C25B 176.6(7) . .
C21 C26B C25B C24 0.0 . .
C25A C24 C25B C26B 68.1(7) . .
C23A C24 C25B C26B -50.3(7) . .
C23B C24 C25B C26B 0.0 . .
C27 C24 C25B C26B -179.2(8) . .
C23A C24 C25A F6 168(2) . .
C23B C24 C25A F6 -148(2) . .
C25B C24 C25A F6 86(2) . .
C27 C24 C25A F6 -22(3) . .
C23A C24 C25A C26A 16(3) . .
C23B C24 C25A C26A 60(2) . .
C25B C24 C25A C26A -66(2) . .
C27 C24 C25A C26A -173.7(19) . .
C22A C21 C26A C25A -4(3) . .
C22B C21 C26A C25A -52(2) . .
C26B C21 C26A C25A 74(2) . .
C12 C21 C26A C25A -177.8(18) . .
F6 C25A C26A C21 -161(2) . .
C24 C25A C26A C21 -7(4) . .
C25A C24 C27 O4 -43(2) . .
C23A C24 C27 O4 127.5(17) . .
C23B C24 C27 O4 64.3(16) . .
C25B C24 C27 O4 -116.5(14) . .
C25A C24 C27 O7B -105.3(17) . .
C23A C24 C27 O7B 64.9(15) . .
C23B C24 C27 O7B 1.8(13) . .
C25B C24 C27 O7B -179.1(8) . .
C25A C24 C27 O8B 63.7(17) . .
C23A C24 C27 O8B -126.1(13) . .
C23B C24 C27 O8B 170.8(8) . .
C25B C24 C27 O8B -10.1(11) . .
C25A C24 C27 O3 169.2(17) . .
C23A C24 C27 O3 -20.5(18) . .
C23B C24 C27 O3 -83.7(14) . .
C25B C24 C27 O3 95.5(13) . .
O9B C28 C29 C30B -44.9(9) . .
O9B C28 C29 C30B 135.1(9) 6_556 .
O9A C28 C29 C30B 68.3(17) . .
O9A C28 C29 C30B -111.7(17) 6_556 .
O9B C28 C29 C30B 135.1(9) . 6_556
O9B C28 C29 C30B -44.9(9) 6_556 6_556
O9A C28 C29 C30B -111.7(17) . 6_556
O9A C28 C29 C30B 68.3(17) 6_556 6_556
O9B C28 C29 C30A -125.1(16) . .
O9B C28 C29 C30A 54.9(16) 6_556 .
O9A C28 C29 C30A -12(2) . .
O9A C28 C29 C30A 168(2) 6_556 .
O9B C28 C29 C30A 54.9(16) . 6_556
O9B C28 C29 C30A -125.1(16) 6_556 6_556
O9A C28 C29 C30A 168(2) . 6_556
O9A C28 C29 C30A -12(2) 6_556 6_556
C30B C29 C30A F10 -98(3) . .
C30B C29 C30A F10 136(3) 6_556 .
C30A C29 C30A F10 -165(4) 6_556 .
C28 C29 C30A F10 15(4) . .
C30B C29 C30A C31A 64(2) . .
C30B C29 C30A C31A -62(2) 6_556 .
C30A C29 C30A C31A -2.7(19) 6_556 .
C28 C29 C30A C31A 177.3(19) . .
C30B C29 C30B C31B -1.5(9) 6_556 .
C30A C29 C30B C31B -68.7(12) . .
C30A C29 C30B C31B 57.7(13) 6_556 .
C28 C29 C30B C31B 178.5(9) . .
C30B C29 C30B F7 179.2(9) 6_556 .
C30A C29 C30B F7 111.9(11) . .
C30A C29 C30B F7 -121.6(11) 6_556 .
C28 C29 C30B F7 -0.8(9) . .
F10 C30A C31A C32 169(3) . .
C29 C30A C31A C32 5(4) . .
C29 C30B C31B C32 3.0(19) . .
F7 C30B C31B C32 -177.7(14) . .
C30B C31B C32 C31B -1.5(9) . 6_556
C30B C31B C32 C31A -60.2(13) . 6_556
C30B C31B C32 C31A 66.2(13) . .
C30B C31B C32 C33 178.5(9) . .
C30A C31A C32 C31B 56(2) . 6_556
C30A C31A C32 C31B -70(2) . .
C30A C31A C32 C31A -2.7(19) . 6_556
C30A C31A C32 C33 177.3(19) . .
C31B C32 C33 C34 142.0(10) 6_556 .
C31B C32 C33 C34 -38.0(10) . .
C31A C32 C33 C34 -139.0(12) 6_556 .
C31A C32 C33 C34 41.0(12) . .
C31B C32 C33 C34 -38.0(10) 6_556 6_556
C31B C32 C33 C34 142.0(10) . 6_556
C31A C32 C33 C34 41.0(12) 6_556 6_556
C31A C32 C33 C34 -139.0(12) . 6_556
C34 C33 C34 C33 0.0 6_556 3
C32 C33 C34 C33 180.0 . 3
O10B C35 C36 C37A 70(3) 6_556 6_556
O10B C35 C36 C37A -110(3) . 6_556
O10A C35 C36 C37A -147.4(19) . 6_556
O10A C35 C36 C37A 32.7(19) 6_556 6_556
O10B C35 C36 C37A -110(3) 6_556 .
O10B C35 C36 C37A 70(3) . .
O10A C35 C36 C37A 32.6(19) . .
O10A C35 C36 C37A -147.3(19) 6_556 .
O10B C35 C36 C37B 14(2) 6_556 6_556
O10B C35 C36 C37B -166(2) . 6_556
O10A C35 C36 C37B 156.9(12) . 6_556
O10A C35 C36 C37B -23.1(12) 6_556 6_556
O10B C35 C36 C37B -166(2) 6_556 .
O10B C35 C36 C37B 14(2) . .
O10A C35 C36 C37B -23.1(12) . .
O10A C35 C36 C37B 156.9(12) 6_556 .
C37A C36 C37A C38A -0.2(8) 6_556 .
C37B C36 C37A C38A 46.2(13) 6_556 .
C37B C36 C37A C38A -75.3(13) . .
C35 C36 C37A C38A 179.8(8) . .
C37A C36 C37B C38B -44.9(16) 6_556 .
C37A C36 C37B C38B 76.8(14) . .
C37B C36 C37B C38B 1.5(10) 6_556 .
C35 C36 C37B C38B -178.5(10) . .
C36 C37A C38A C39 0.5(16) . .
C36 C37B C38B C39 -3(2) . .
C37B C38B C39 C38B 1.5(10) . 6_556
C37B C38B C39 C38A -72.8(14) . .
C37B C38B C39 C38A 48.9(15) . 6_556
C37B C38B C39 C40 -178.5(10) . .
C37A C38A C39 C38B 74.6(12) . .
C37A C38A C39 C38B -47.7(13) . 6_556
C37A C38A C39 C38A -0.2(8) . 6_556
C37A C38A C39 C40 179.8(8) . .
C38B C39 C40 C41 -150.4(11) . 3_665
C38B C39 C40 C41 29.6(11) 6_556 3_665
C38A C39 C40 C41 152.1(17) . 3_665
C38A C39 C40 C41 -27.9(17) 6_556 3_665
C38B C39 C40 C41 29.6(11) . .
C38B C39 C40 C41 -150.4(11) 6_556 .
C38A C39 C40 C41 -27.9(17) . .
C38A C39 C40 C41 152.1(17) 6_556 .
C41 C40 C41 C40 0.0 3_665 2_655
C39 C40 C41 C40 180.0 . 2_655
O4 C27 O3 Zn2 39(2) . 11
O7B C27 O3 Zn2 75.2(18) . 11
O8B C27 O3 Zn2 -52.8(19) . 11
C24 C27 O3 Zn2 -173.3(13) . 11
O3B C1 O3A Zn2 -75.6(19) . .
O4B C1 O3A Zn2 61(2) . .
O4A C1 O3A Zn2 -29(3) . .
C2 C1 O3A Zn2 179.4(13) . .
O3A C1 O3B Zn3 74.9(14) . 6_556
O4B C1 O3B Zn3 18(2) . 6_556
O4A C1 O3B Zn3 -66.3(14) . 6_556
C2 C1 O3B Zn3 -175.2(7) . 6_556
O7B C27 O4 Zn4 -86.6(17) . 11
O8B C27 O4 Zn4 45.7(19) . 11
O3 C27 O4 Zn4 -43(2) . 11
C24 C27 O4 Zn4 166.6(12) . 11
O3A C1 O4A Zn4 33(3) . 6_556
O3B C1 O4A Zn4 74.2(17) . 6_556
O4B C1 O4A Zn4 -52.1(19) . 6_556
C2 C1 O4A Zn4 -173.8(13) . 6_556
O3A C1 O4B Zn1 -63.6(14) . .
O3B C1 O4B Zn1 -15.6(18) . .
O4A C1 O4B Zn1 60.0(13) . .
C2 C1 O4B Zn1 177.6(6) . .
O6B C20 O5A Zn5 58.2(19) . .
O6A C20 O5A Zn5 5(2) . .
O5B C20 O5A Zn5 -79.0(14) . .
C17 C20 O5A Zn5 -177.7(10) . .
O6B C20 O5A Zn6 26.1(14) . .
O6A C20 O5A Zn6 -27.2(14) . .
O5B C20 O5A Zn6 -111.2(9) . .
C17 C20 O5A Zn6 150.1(13) . .
O6B C20 O5A Zn6 105.0(14) . 3_665
O6A C20 O5A Zn6 51.7(14) . 3_665
O5B C20 O5A Zn6 -32.3(9) . 3_665
C17 C20 O5A Zn6 -130.9(12) . 3_665
O6B C20 O5B Zn6 -12(3) . 3_665
O6A C20 O5B Zn6 -58.4(17) . 3_665
O5A C20 O5B Zn6 58.6(14) . 3_665
C17 C20 O5B Zn6 -178.1(11) . 3_665
O6B C20 O6A Zn6 -91(2) . 5_655
O5A C20 O6A Zn6 -19(3) . 5_655
O5B C20 O6A Zn6 50(2) . 5_655
C17 C20 O6A Zn6 163.5(13) . 5_655
O6B C20 O6A Zn6 -42.5(11) . .
O5A C20 O6A Zn6 29.9(14) . .
O5B C20 O6A Zn6 99.2(10) . .
C17 C20 O6A Zn6 -147.8(10) . .
O6A C20 O6B Zn6 77.7(18) . .
O5A C20 O6B Zn6 -44(2) . .
O5B C20 O6B Zn6 18(4) . .
C17 C20 O6B Zn6 -176.1(11) . .
O4 C27 O7B Zn1 77.5(12) . 11
O8B C27 O7B Zn1 12.9(16) . 11
O3 C27 O7B Zn1 -61.2(11) . 11
C24 C27 O7B Zn1 -179.2(6) . 11
O4 C27 O8B Zn3 -63.0(14) . 11
O7B C27 O8B Zn3 -14.9(18) . 11
O3 C27 O8B Zn3 51.5(13) . 11
C24 C27 O8B Zn3 177.1(6) . 11
O9B C28 O9A Zn2 -55(3) . .
O9B C28 O9A Zn2 82(3) 6_556 .
O9A C28 O9A Zn2 3(2) 6_556 .
C29 C28 O9A Zn2 -177(2) . .
O9B C28 O9B Zn3 -2.7(6) 6_556 .
O9A C28 O9B Zn3 48.9(14) . .
O9A C28 O9B Zn3 -68.7(14) 6_556 .
C29 C28 O9B Zn3 177.3(6) . .
O10B C35 O10A Zn1 -21(2) 6_556 .
O10B C35 O10A Zn1 106(6) . .
O10A C35 O10A Zn1 17.0(8) 6_556 .
C36 C35 O10A Zn1 -163.0(8) . .
O10B C35 O10B Zn4 -17(2) 6_556 .
O10A C35 O10B Zn4 -91(6) . .
O10A C35 O10B Zn4 19(4) 6_556 .
C36 C35 O10B Zn4 163(2) . .
C1 O4B Zn1 O1 -4.3(11) . .
C1 O4B Zn1 O7B 127.8(10) . 11_556
C1 O4B Zn1 O10A -120.9(11) . .
C1 O4B Zn1 Zn1 -42.3(11) . 6_556
Zn1 O1 Zn1 O4B -102.7(3) 6_556 .
Zn2 O1 Zn1 O4B 173.4(9) 6_556 .
Zn2 O1 Zn1 O4B 60.6(3) . .
Zn3 O1 Zn1 O4B 18.5(4) 6_556 .
Zn3 O1 Zn1 O4B 136.2(3) . .
Zn4 O1 Zn1 O4B -54.5(3) 6_556 .
Zn4 O1 Zn1 O4B -166.4(3) . .
Zn1 O1 Zn1 O7B 127.6(3) 6_556 11_556
Zn2 O1 Zn1 O7B 43.6(10) 6_556 11_556
Zn2 O1 Zn1 O7B -69.2(3) . 11_556
Zn3 O1 Zn1 O7B -111.2(3) 6_556 11_556
Zn3 O1 Zn1 O7B 6.4(3) . 11_556
Zn4 O1 Zn1 O7B 175.8(3) 6_556 11_556
Zn4 O1 Zn1 O7B 63.9(3) . 11_556
Zn1 O1 Zn1 O10A 9.6(6) 6_556 .
Zn2 O1 Zn1 O10A -74.3(11) 6_556 .
Zn2 O1 Zn1 O10A 172.9(6) . .
Zn3 O1 Zn1 O10A 130.8(6) 6_556 .
Zn3 O1 Zn1 O10A -111.5(6) . .
Zn4 O1 Zn1 O10A 57.9(6) 6_556 .
Zn4 O1 Zn1 O10A -54.0(6) . .
Zn2 O1 Zn1 Zn1 -84.0(10) 6_556 6_556
Zn2 O1 Zn1 Zn1 163.25(11) . 6_556
Zn3 O1 Zn1 Zn1 121.19(15) 6_556 6_556
Zn3 O1 Zn1 Zn1 -121.14(15) . 6_556
Zn4 O1 Zn1 Zn1 48.21(13) 6_556 6_556
Zn4 O1 Zn1 Zn1 -63.69(13) . 6_556
C35 O10A Zn1 O4B 89.0(12) . .
C35 O10A Zn1 O1 -30.3(14) . .
C35 O10A Zn1 O7B -154.9(12) . 11_556
C35 O10A Zn1 Zn1 -24.6(11) . 6_556
C28 O9A Zn2 O3A -134(3) . .
C28 O9A Zn2 O1 -5(3) . .
C28 O9A Zn2 O3 105(3) . 11_556
C1 O3A Zn2 O9A 134(2) . .
C1 O3A Zn2 O1 8(3) . .
C1 O3A Zn2 O3 -109(2) . 11_556
Zn1 O1 Zn2 O9A -104.7(14) 6_556 .
Zn1 O1 Zn2 O9A 165.3(11) . .
Zn2 O1 Zn2 O9A 1.5(11) 6_556 .
Zn3 O1 Zn2 O9A -62.6(11) 6_556 .
Zn3 O1 Zn2 O9A 51.6(11) . .
Zn4 O1 Zn2 O9A -122.3(11) 6_556 .
Zn4 O1 Zn2 O9A 126.0(11) . .
Zn1 O1 Zn2 O3A 25.5(13) 6_556 .
Zn1 O1 Zn2 O3A -64.5(9) . .
Zn2 O1 Zn2 O3A 131.6(9) 6_556 .
Zn3 O1 Zn2 O3A 67.5(9) 6_556 .
Zn3 O1 Zn2 O3A -178.2(9) . .
Zn4 O1 Zn2 O3A 7.8(9) 6_556 .
Zn4 O1 Zn2 O3A -103.9(9) . .
Zn1 O1 Zn2 O3 146.8(11) 6_556 11_556
Zn1 O1 Zn2 O3 56.8(6) . 11_556
Zn2 O1 Zn2 O3 -107.0(6) 6_556 11_556
Zn3 O1 Zn2 O3 -171.1(6) 6_556 11_556
Zn3 O1 Zn2 O3 -56.9(6) . 11_556
Zn4 O1 Zn2 O3 129.2(6) 6_556 11_556
Zn4 O1 Zn2 O3 17.5(6) . 11_556
C28 O9B Zn3 O3B 133.3(9) . 6_556
C28 O9B Zn3 O8B -110.7(9) . 11_556
C28 O9B Zn3 O1 4.8(11) . .
Zn1 O1 Zn3 O9B 117.5(4) 6_556 .
Zn1 O1 Zn3 O9B -120.8(4) . .
Zn2 O1 Zn3 O9B 70.2(4) 6_556 .
Zn2 O1 Zn3 O9B -55.9(4) . .
Zn3 O1 Zn3 O9B -1.7(4) 6_556 .
Zn4 O1 Zn3 O9B 102.3(10) 6_556 .
Zn4 O1 Zn3 O9B -166.2(4) . .
Zn1 O1 Zn3 O3B -17.0(4) 6_556 6_556
Zn1 O1 Zn3 O3B 104.7(4) . 6_556
Zn2 O1 Zn3 O3B -64.2(4) 6_556 6_556
Zn2 O1 Zn3 O3B 169.6(4) . 6_556
Zn3 O1 Zn3 O3B -136.1(4) 6_556 6_556
Zn4 O1 Zn3 O3B -32.1(10) 6_556 6_556
Zn4 O1 Zn3 O3B 59.3(4) . 6_556
Zn1 O1 Zn3 O8B -127.3(3) 6_556 11_556
Zn1 O1 Zn3 O8B -5.5(3) . 11_556
Zn2 O1 Zn3 O8B -174.5(3) 6_556 11_556
Zn2 O1 Zn3 O8B 59.4(3) . 11_556
Zn3 O1 Zn3 O8B 113.6(2) 6_556 11_556
Zn4 O1 Zn3 O8B -142.4(9) 6_556 11_556
Zn4 O1 Zn3 O8B -51.0(3) . 11_556
C35 O10B Zn4 O4 157(3) . 11_556
C35 O10B Zn4 O4A -87(3) . 6_556
C35 O10B Zn4 O1 31(4) . .
C35 O10B Zn4 Zn4 25(3) . 6_556
Zn1 O1 Zn4 O4 177.4(7) 6_556 11_556
Zn1 O1 Zn4 O4 -60.5(7) . 11_556
Zn2 O1 Zn4 O4 113.8(7) 6_556 11_556
Zn2 O1 Zn4 O4 -14.7(8) . 11_556
Zn3 O1 Zn4 O4 -43.1(12) 6_556 11_556
Zn3 O1 Zn4 O4 65.0(7) . 11_556
Zn4 O1 Zn4 O4 -131.0(8) 6_556 11_556
Zn1 O1 Zn4 O4A 57.8(6) 6_556 6_556
Zn1 O1 Zn4 O4A 179.9(7) . 6_556
Zn2 O1 Zn4 O4A -5.8(7) 6_556 6_556
Zn2 O1 Zn4 O4A -134.3(6) . 6_556
Zn3 O1 Zn4 O4A -162.7(11) 6_556 6_556
Zn3 O1 Zn4 O4A -54.6(6) . 6_556
Zn4 O1 Zn4 O4A 109.5(6) 6_556 6_556
Zn1 O1 Zn4 O10B -62.0(16) 6_556 .
Zn1 O1 Zn4 O10B 60.1(16) . .
Zn2 O1 Zn4 O10B -125.6(16) 6_556 .
Zn2 O1 Zn4 O10B 105.9(16) . .
Zn3 O1 Zn4 O10B 77.5(18) 6_556 .
Zn3 O1 Zn4 O10B -174.4(16) . .
Zn4 O1 Zn4 O10B -10.4(16) 6_556 .
Zn1 O1 Zn4 Zn4 -51.61(11) 6_556 6_556
Zn1 O1 Zn4 Zn4 70.45(11) . 6_556
Zn2 O1 Zn4 Zn4 -115.25(19) 6_556 6_556
Zn2 O1 Zn4 Zn4 116.23(19) . 6_556
Zn3 O1 Zn4 Zn4 87.9(9) 6_556 6_556
Zn3 O1 Zn4 Zn4 -164.07(11) . 6_556
Zn5 O2 Zn5 O5A 82(4) 4_665 .
Zn6 O2 Zn5 O5A -135.3(4) 4_665 .
Zn6 O2 Zn5 O5A -15.3(4) 5_655 .
Zn6 O2 Zn5 O5A -178.5(4) 2_655 .
Zn6 O2 Zn5 O5A -58.5(4) . .
Zn6 O2 Zn5 O5A 104.7(4) 6 .
Zn6 O2 Zn5 O5A 61.5(4) 3_665 .
Zn5 O2 Zn5 O5A -158(4) 4_665 2_655
Zn6 O2 Zn5 O5A -15.3(4) 4_665 2_655
Zn6 O2 Zn5 O5A 104.7(4) 5_655 2_655
Zn6 O2 Zn5 O5A -58.5(4) 2_655 2_655
Zn6 O2 Zn5 O5A 61.5(4) . 2_655
Zn6 O2 Zn5 O5A -135.3(4) 6 2_655
Zn6 O2 Zn5 O5A -178.5(4) 3_665 2_655
Zn5 O2 Zn5 O5A -38(4) 4_665 3_665
Zn6 O2 Zn5 O5A 104.7(4) 4_665 3_665
Zn6 O2 Zn5 O5A -135.3(4) 5_655 3_665
Zn6 O2 Zn5 O5A 61.5(4) 2_655 3_665
Zn6 O2 Zn5 O5A -178.5(4) . 3_665
Zn6 O2 Zn5 O5A -15.3(4) 6 3_665
Zn6 O2 Zn5 O5A -58.5(4) 3_665 3_665
Zn5 O2 Zn5 Zn6 -99(4) 4_665 2_655
Zn6 O2 Zn5 Zn6 43.19(12) 4_665 2_655
Zn6 O2 Zn5 Zn6 163.20(12) 5_655 2_655
Zn6 O2 Zn5 Zn6 120.0 . 2_655
Zn6 O2 Zn5 Zn6 -76.81(12) 6 2_655
Zn6 O2 Zn5 Zn6 -120.0 3_665 2_655
Zn5 O2 Zn5 Zn6 141(4) 4_665 .
Zn6 O2 Zn5 Zn6 -76.82(12) 4_665 .
Zn6 O2 Zn5 Zn6 43.19(12) 5_655 .
Zn6 O2 Zn5 Zn6 -120.0 2_655 .
Zn6 O2 Zn5 Zn6 163.19(12) 6 .
Zn6 O2 Zn5 Zn6 120.003(1) 3_665 .
Zn5 O2 Zn5 Zn6 21(4) 4_665 3_665
Zn6 O2 Zn5 Zn6 163.18(12) 4_665 3_665
Zn6 O2 Zn5 Zn6 -76.81(12) 5_655 3_665
Zn6 O2 Zn5 Zn6 120.0 2_655 3_665
Zn6 O2 Zn5 Zn6 -120.003(1) . 3_665
Zn6 O2 Zn5 Zn6 43.18(12) 6 3_665
C20 O5A Zn5 O2 11.2(15) . .
Zn6 O5A Zn5 O2 52.1(3) . .
Zn6 O5A Zn5 O2 -53.7(2) 3_665 .
C20 O5A Zn5 O5A -113.4(16) . 2_655
Zn6 O5A Zn5 O5A -72.5(5) . 2_655
Zn6 O5A Zn5 O5A -178.3(4) 3_665 2_655
C20 O5A Zn5 O5A 135.8(14) . 3_665
Zn6 O5A Zn5 O5A 176.7(4) . 3_665
Zn6 O5A Zn5 O5A 70.9(4) 3_665 3_665
C20 O5A Zn5 Zn6 -13(8) . 2_655
Zn6 O5A Zn5 Zn6 28(7) . 2_655
Zn6 O5A Zn5 Zn6 -77(7) 3_665 2_655
C20 O5A Zn5 Zn6 -40.9(13) . .
Zn6 O5A Zn5 Zn6 -105.75(18) 3_665 .
C20 O5A Zn5 Zn6 64.9(13) . 3_665
Zn6 O5A Zn5 Zn6 105.75(18) . 3_665
C20 O6B Zn6 O5B 115(2) . 2_655
C20 O6B Zn6 O6A -135(2) . 5_655
C20 O6B Zn6 O2 -25(3) . .
C20 O6B Zn6 Zn5 25(3) . .
C20 O6B Zn6 Zn6 -73(2) . 5_655
C20 O6B Zn6 O6A -61.7(15) . .
C20 O6B Zn6 O5A 30.3(17) . .
C20 O6B Zn6 O5A 74(3) . 2_655
C20 O6B Zn6 Zn6 -56(4) . 4_665
C20 O6B Zn6 Zn6 20(3) . 2_655
C20 O6B Zn6 Zn6 -11(2) . 3_665
Zn5 O2 Zn6 O6B 75.7(10) . .
Zn5 O2 Zn6 O6B -104.3(10) 4_665 .
Zn6 O2 Zn6 O6B -165.8(10) 4_665 .
Zn6 O2 Zn6 O6B -61.7(10) 5_655 .
Zn6 O2 Zn6 O6B 129.0(10) 2_655 .
Zn6 O2 Zn6 O6B -18.0(10) 6 .
Zn6 O2 Zn6 O6B 22.4(10) 3_665 .
Zn5 O2 Zn6 O5B -68.5(6) . 2_655
Zn5 O2 Zn6 O5B 111.5(6) 4_665 2_655
Zn6 O2 Zn6 O5B 50.0(6) 4_665 2_655
Zn6 O2 Zn6 O5B 154.1(6) 5_655 2_655
Zn6 O2 Zn6 O5B -15.2(6) 2_655 2_655
Zn6 O2 Zn6 O5B -162.1(6) 6 2_655
Zn6 O2 Zn6 O5B -121.8(6) 3_665 2_655
Zn5 O2 Zn6 O6A -172.0(4) . 5_655
Zn5 O2 Zn6 O6A 8.0(4) 4_665 5_655
Zn6 O2 Zn6 O6A -53.5(4) 4_665 5_655
Zn6 O2 Zn6 O6A 50.6(4) 5_655 5_655
Zn6 O2 Zn6 O6A -118.7(4) 2_655 5_655
Zn6 O2 Zn6 O6A 94.4(4) 6 5_655
Zn6 O2 Zn6 O6A 134.7(4) 3_665 5_655
Zn5 O2 Zn6 Zn5 180.0 4_665 .
Zn6 O2 Zn6 Zn5 118.51(7) 4_665 .
Zn6 O2 Zn6 Zn5 -137.41(10) 5_655 .
Zn6 O2 Zn6 Zn5 53.28(5) 2_655 .
Zn6 O2 Zn6 Zn5 -93.64(3) 6 .
Zn6 O2 Zn6 Zn5 -53.28(5) 3_665 .
Zn5 O2 Zn6 Zn6 137.41(10) . 5_655
Zn5 O2 Zn6 Zn6 -42.59(10) 4_665 5_655
Zn6 O2 Zn6 Zn6 -104.08(11) 4_665 5_655
Zn6 O2 Zn6 Zn6 -169.31(9) 2_655 5_655
Zn6 O2 Zn6 Zn6 43.77(8) 6 5_655
Zn6 O2 Zn6 Zn6 84.13(14) 3_665 5_655
Zn5 O2 Zn6 O6A 94.4(3) . .
Zn5 O2 Zn6 O6A -85.6(3) 4_665 .
Zn6 O2 Zn6 O6A -147.1(3) 4_665 .
Zn6 O2 Zn6 O6A -43.1(3) 5_655 .
Zn6 O2 Zn6 O6A 147.6(3) 2_655 .
Zn6 O2 Zn6 O6A 0.7(3) 6 .
Zn6 O2 Zn6 O6A 41.1(3) 3_665 .
Zn5 O2 Zn6 O5A 38.6(3) . .
Zn5 O2 Zn6 O5A -141.4(3) 4_665 .
Zn6 O2 Zn6 O5A 157.1(3) 4_665 .
Zn6 O2 Zn6 O5A -98.8(3) 5_655 .
Zn6 O2 Zn6 O5A 91.9(3) 2_655 .
Zn6 O2 Zn6 O5A -55.0(3) 6 .
Zn6 O2 Zn6 O5A -14.7(3) 3_665 .
Zn5 O2 Zn6 O5A -38.9(3) . 2_655
Zn5 O2 Zn6 O5A 141.1(3) 4_665 2_655
Zn6 O2 Zn6 O5A 79.6(3) 4_665 2_655
Zn6 O2 Zn6 O5A -176.3(3) 5_655 2_655
Zn6 O2 Zn6 O5A 14.3(3) 2_655 2_655
Zn6 O2 Zn6 O5A -132.6(3) 6 2_655
Zn6 O2 Zn6 O5A -92.2(3) 3_665 2_655
Zn5 O2 Zn6 Zn6 -118.51(7) . 4_665
Zn5 O2 Zn6 Zn6 61.49(7) 4_665 4_665
Zn6 O2 Zn6 Zn6 104.08(11) 5_655 4_665
Zn6 O2 Zn6 Zn6 -65.23(12) 2_655 4_665
Zn6 O2 Zn6 Zn6 147.85(6) 6 4_665
Zn6 O2 Zn6 Zn6 -171.79(5) 3_665 4_665
Zn5 O2 Zn6 Zn6 -53.28(5) . 2_655
Zn5 O2 Zn6 Zn6 126.73(5) 4_665 2_655
Zn6 O2 Zn6 Zn6 65.23(12) 4_665 2_655
Zn6 O2 Zn6 Zn6 169.31(9) 5_655 2_655
Zn6 O2 Zn6 Zn6 -146.91(5) 6 2_655
Zn6 O2 Zn6 Zn6 -106.56(11) 3_665 2_655
Zn5 O2 Zn6 Zn6 53.28(5) . 3_665
Zn5 O2 Zn6 Zn6 -126.72(5) 4_665 3_665
Zn6 O2 Zn6 Zn6 171.79(5) 4_665 3_665
Zn6 O2 Zn6 Zn6 -84.13(14) 5_655 3_665
Zn6 O2 Zn6 Zn6 106.56(11) 2_655 3_665
Zn6 O2 Zn6 Zn6 -40.36(7) 6 3_665
O2 Zn5 Zn6 O6B -121.3(8) . .
O5A Zn5 Zn6 O6B 4.7(10) . .
O5A Zn5 Zn6 O6B 114.3(9) 2_655 .
O5A Zn5 Zn6 O6B -97(8) 3_665 .
Zn6 Zn5 Zn6 O6B -173.7(8) 2_655 .
Zn6 Zn5 Zn6 O6B -69.0(8) 3_665 .
O2 Zn5 Zn6 O5B 118.2(5) . 2_655
O5A Zn5 Zn6 O5B -115.7(7) . 2_655
O5A Zn5 Zn6 O5B -6.2(6) 2_655 2_655
O5A Zn5 Zn6 O5B 143(7) 3_665 2_655
Zn6 Zn5 Zn6 O5B 65.9(5) 2_655 2_655
Zn6 Zn5 Zn6 O5B 170.6(5) 3_665 2_655
O2 Zn5 Zn6 O6A 16.2(9) . 5_655
O5A Zn5 Zn6 O6A 142.3(10) . 5_655
O5A Zn5 Zn6 O6A -108.2(10) 2_655 5_655
O5A Zn5 Zn6 O6A 41(8) 3_665 5_655
Zn6 Zn5 Zn6 O6A -36.1(9) 2_655 5_655
Zn6 Zn5 Zn6 O6A 68.6(9) 3_665 5_655
O5A Zn5 Zn6 O2 126.1(4) . .
O5A Zn5 Zn6 O2 -124.4(3) 2_655 .
O5A Zn5 Zn6 O2 25(7) 3_665 .
Zn6 Zn5 Zn6 O2 -52.35(9) 2_655 .
Zn6 Zn5 Zn6 O2 52.35(9) 3_665 .
O2 Zn5 Zn6 Zn6 -35.07(7) . 5_655
O5A Zn5 Zn6 Zn6 91.0(4) . 5_655
O5A Zn5 Zn6 Zn6 -159.5(3) 2_655 5_655
O5A Zn5 Zn6 Zn6 -10(7) 3_665 5_655
Zn6 Zn5 Zn6 Zn6 -87.42(9) 2_655 5_655
Zn6 Zn5 Zn6 Zn6 17.29(13) 3_665 5_655
O2 Zn5 Zn6 O6A -88.9(3) . .
O5A Zn5 Zn6 O6A 37.1(5) . .
O5A Zn5 Zn6 O6A 146.7(5) 2_655 .
O5A Zn5 Zn6 O6A -64(7) 3_665 .
Zn6 Zn5 Zn6 O6A -141.3(3) 2_655 .
Zn6 Zn5 Zn6 O6A -36.6(3) 3_665 .
O2 Zn5 Zn6 O5A -126.1(4) . .
O5A Zn5 Zn6 O5A 109.5(5) 2_655 .
O5A Zn5 Zn6 O5A -102(7) 3_665 .
Zn6 Zn5 Zn6 O5A -178.4(4) 2_655 .
Zn6 Zn5 Zn6 O5A -73.7(4) 3_665 .
O2 Zn5 Zn6 O5A 124.4(3) . 2_655
O5A Zn5 Zn6 O5A -109.5(5) . 2_655
O5A Zn5 Zn6 O5A 149(7) 3_665 2_655
Zn6 Zn5 Zn6 O5A 72.0(3) 2_655 2_655
Zn6 Zn5 Zn6 O5A 176.7(4) 3_665 2_655
O2 Zn5 Zn6 Zn6 39.09(5) . 4_665
O5A Zn5 Zn6 Zn6 165.2(4) . 4_665
O5A Zn5 Zn6 Zn6 -85.3(3) 2_655 4_665
O5A Zn5 Zn6 Zn6 64(7) 3_665 4_665
Zn6 Zn5 Zn6 Zn6 -13.26(11) 2_655 4_665
Zn6 Zn5 Zn6 Zn6 91.45(10) 3_665 4_665
O2 Zn5 Zn6 Zn6 52.35(9) . 2_655
O5A Zn5 Zn6 Zn6 178.4(4) . 2_655
O5A Zn5 Zn6 Zn6 -72.0(3) 2_655 2_655
O5A Zn5 Zn6 Zn6 77(7) 3_665 2_655
Zn6 Zn5 Zn6 Zn6 104.70(18) 3_665 2_655
O2 Zn5 Zn6 Zn6 -52.35(9) . 3_665
O5A Zn5 Zn6 Zn6 73.7(4) . 3_665
O5A Zn5 Zn6 Zn6 -176.7(4) 2_655 3_665
O5A Zn5 Zn6 Zn6 -28(7) 3_665 3_665
Zn6 Zn5 Zn6 Zn6 -104.70(18) 2_655 3_665
C20 O6A Zn6 O6B 45.5(12) . .
Zn6 O6A Zn6 O6B -166.2(17) 5_655 .
C20 O6A Zn6 O5B 39(2) . 2_655
Zn6 O6A Zn6 O5B -172.4(13) 5_655 2_655
C20 O6A Zn6 O6A 157.5(9) . 5_655
Zn6 O6A Zn6 O6A -54.2(5) 5_655 5_655
C20 O6A Zn6 O2 -102.9(9) . .
Zn6 O6A Zn6 O2 45.4(3) 5_655 .
C20 O6A Zn6 Zn5 -50.9(10) . .
Zn6 O6A Zn6 Zn5 97.4(3) 5_655 .
C20 O6A Zn6 Zn6 -148.3(11) . 5_655
C20 O6A Zn6 O5A -16.7(8) . .
Zn6 O6A Zn6 O5A 131.6(6) 5_655 .
C20 O6A Zn6 O5A -15.9(14) . 2_655
Zn6 O6A Zn6 O5A 132.4(4) 5_655 2_655
C20 O6A Zn6 Zn6 -132.2(8) . 4_665
Zn6 O6A Zn6 Zn6 16.1(5) 5_655 4_665
C20 O6A Zn6 Zn6 -79.3(10) . 2_655
Zn6 O6A Zn6 Zn6 69.0(4) 5_655 2_655
C20 O6A Zn6 Zn6 -75.7(9) . 3_665
Zn6 O6A Zn6 Zn6 72.5(3) 5_655 3_665
C20 O5A Zn6 O6B -23.7(13) . .
Zn5 O5A Zn6 O6B -173.6(13) . .
Zn6 O5A Zn6 O6B -122.3(12) 3_665 .
C20 O5A Zn6 O5B -140.3(7) . 2_655
Zn5 O5A Zn6 O5B 69.8(5) . 2_655
Zn6 O5A Zn6 O5B 121.1(5) 3_665 2_655
C20 O5A Zn6 O6A 5.3(13) . 5_655
Zn5 O5A Zn6 O6A -144.5(7) . 5_655
Zn6 O5A Zn6 O6A -93.2(8) 3_665 5_655
C20 O5A Zn6 O2 110.3(8) . .
Zn5 O5A Zn6 O2 -39.6(2) . .
Zn6 O5A Zn6 O2 11.7(2) 3_665 .
C20 O5A Zn6 Zn5 149.9(10) . .
Zn6 O5A Zn6 Zn5 51.3(2) 3_665 .
C20 O5A Zn6 Zn6 53.7(8) . 5_655
Zn5 O5A Zn6 Zn6 -96.1(3) . 5_655
Zn6 O5A Zn6 Zn6 -44.8(2) 3_665 5_655
C20 O5A Zn6 O6A 16.4(8) . .
Zn5 O5A Zn6 O6A -133.4(7) . .
Zn6 O5A Zn6 O6A -82.1(5) 3_665 .
C20 O5A Zn6 O5A -162.9(9) . 2_655
Zn5 O5A Zn6 O5A 47.2(3) . 2_655
Zn6 O5A Zn6 O5A 98.5(3) 3_665 2_655
C20 O5A Zn6 Zn6 131.0(8) . 4_665
Zn5 O5A Zn6 Zn6 -18.9(5) . 4_665
Zn6 O5A Zn6 Zn6 32.4(4) 3_665 4_665
C20 O5A Zn6 Zn6 148.9(8) . 2_655
Zn5 O5A Zn6 Zn6 -1.0(3) . 2_655
Zn6 O5A Zn6 Zn6 50.3(2) 3_665 2_655
C20 O5A Zn6 Zn6 98.5(8) . 3_665
Zn5 O5A Zn6 Zn6 -51.3(2) . 3_665

loop_
_platon_squeeze_void_nr
_platon_squeeze_void_average_x
_platon_squeeze_void_average_y
_platon_squeeze_void_average_z
_platon_squeeze_void_volume
_platon_squeeze_void_count_electrons
_platon_squeeze_void_content
1 -0.009 -0.005 -0.001 26758 6923 ' '
